data_4115142
loop_
_publ_author_name
'Angel Ugrinov'
'Slavi C. Sevov'

_publ_section_title
;
 [Ge9Ge9Ge9]6-: A Linear Trimer of 27 Germanium Atoms
;
_journal_name_full 'Journal of the American Chemical Society'
_journal_page_first 10990
_journal_page_last 10991
_journal_paper_doi 10.1021/ja026679j
_journal_volume 124
_journal_year 2002
_chemical_formula_sum 'C114 H240 Ge27 N18 O36 Rb6'
_chemical_formula_weight 4911.99
_chemical_name_systematic
; 
(Rb-2,2,2-crypt)6[Ge9=Ge9=Ge9].3en
;
_space_group_IT_number 14
_symmetry_cell_setting monoclinic
_symmetry_space_group_name_Hall '-P 2yn'
_symmetry_space_group_name_H-M 'P 1 21/n 1'
_atom_sites_solution_hydrogens geom
_atom_sites_solution_primary direct
_atom_sites_solution_secondary difmap
_audit_creation_method SHELXL-97
_cell_angle_alpha 90.00
_cell_angle_beta 98.373(3)
_cell_angle_gamma 90.00
_cell_formula_units_Z 4
_cell_length_a 15.246(2)
_cell_length_b 47.223(7)
_cell_length_c 26.657(4)
_cell_measurement_temperature 100(2)
_cell_volume 18987(5)
_computing_cell_refinement 'Bruker SMART'
_computing_data_collection 'Bruker SMART'
_computing_data_reduction 'Bruker SHELXTL-V5.1'
_computing_molecular_graphics 'Bruker SHELXTL-V5.1'
_computing_publication_material 'Bruker SHELXTL-V5.1'
_computing_structure_refinement 'Bruker SHELXTL-V5.1'
_computing_structure_solution 'Bruker SHELXTL-V5.1'
_diffrn_ambient_temperature 100(2)
_diffrn_measured_fraction_theta_full 0.999
_diffrn_measured_fraction_theta_max 0.999
_diffrn_measurement_device_type 'CCD area detector'
_diffrn_measurement_method 'phi and omega scans'
_diffrn_radiation_monochromator graphite
_diffrn_radiation_source 'fine-focus sealed tube'
_diffrn_radiation_type MoK\a
_diffrn_radiation_wavelength 0.71073
_diffrn_reflns_av_R_equivalents 0.1146
_diffrn_reflns_av_sigmaI/netI 0.0966
_diffrn_reflns_limit_h_max 18
_diffrn_reflns_limit_h_min -18
_diffrn_reflns_limit_k_max 56
_diffrn_reflns_limit_k_min -56
_diffrn_reflns_limit_l_max 31
_diffrn_reflns_limit_l_min -31
_diffrn_reflns_number 160840
_diffrn_reflns_theta_full 25.00
_diffrn_reflns_theta_max 25.00
_diffrn_reflns_theta_min 1.86
_exptl_absorpt_coefficient_mu 5.790
_exptl_absorpt_correction_T_max 1.0000
_exptl_absorpt_correction_T_min 0.6147
_exptl_absorpt_correction_type empirical
_exptl_absorpt_process_details SADABS
_exptl_crystal_colour dark-green
_exptl_crystal_density_diffrn 1.718
_exptl_crystal_description brick-like
_exptl_crystal_F_000 9696
_exptl_crystal_size_max 0.39
_exptl_crystal_size_mid 0.30
_exptl_crystal_size_min 0.19
_refine_diff_density_max 1.905
_refine_diff_density_min -1.715
_refine_diff_density_rms 0.155
_refine_ls_extinction_method none
_refine_ls_goodness_of_fit_ref 1.017
_refine_ls_hydrogen_treatment mixed
_refine_ls_matrix_type fullcycle
_refine_ls_number_parameters 1810
_refine_ls_number_reflns 33440
_refine_ls_number_restraints 20
_refine_ls_restrained_S_all 1.017
_refine_ls_R_factor_all 0.1448
_refine_ls_R_factor_gt 0.0728
_refine_ls_shift/su_max 0.025
_refine_ls_shift/su_mean 0.005
_refine_ls_structure_factor_coef Fsqd
_refine_ls_weighting_details 'calc w=1/[\s^2^(Fo^2^)+(0.1117P)^2^+67.9204P] where P=(Fo^2^+2Fc^2^)/3'
_refine_ls_weighting_scheme calc
_refine_ls_wR_factor_gt 0.1878
_refine_ls_wR_factor_ref 0.2274
_reflns_number_gt 18317
_reflns_number_total 33440
_reflns_threshold_expression >2sigma(I)
_cod_data_source_file ja026679j_s1.cif
_cod_data_source_block '[Ge9Ge9Ge9]'
_cod_database_code 4115142

loop_
_symmetry_equiv_pos_as_xyz
'x, y, z'
'-x+1/2, y+1/2, -z+1/2'
'-x, -y, -z'
'x-1/2, -y-1/2, z-1/2'

loop_
_atom_site_label
_atom_site_type_symbol
_atom_site_fract_x
_atom_site_fract_y
_atom_site_fract_z
_atom_site_U_iso_or_equiv
_atom_site_adp_type
_atom_site_occupancy
_atom_site_symmetry_multiplicity
_atom_site_calc_flag
_atom_site_refinement_flags
Ge1A Ge 0.13975(10) 0.06500(3) 0.30387(5) 0.0744(4) Uani 1 1 d .
Ge7A Ge 0.36657(9) 0.11902(4) 0.34923(5) 0.0773(4) Uani 1 1 d .
Ge6A Ge 0.26452(8) 0.14195(3) 0.27875(4) 0.0559(3) Uani 1 1 d .
Ge3A Ge 0.28692(9) 0.08539(3) 0.27785(5) 0.0609(3) Uani 1 1 d .
Ge4A Ge 0.25641(10) 0.08297(4) 0.37690(5) 0.0800(5) Uani 1 1 d .
Ge8A Ge 0.22666(11) 0.13847(4) 0.38775(5) 0.0850(5) Uani 1 1 d .
Ge2A Ge 0.12768(8) 0.10984(3) 0.25255(4) 0.0516(3) Uani 1 1 d .
Ge5A Ge 0.09322(10) 0.10730(4) 0.35921(5) 0.0797(4) Uani 1 1 d .
Ge9A Ge 0.11567(10) 0.15338(3) 0.30712(5) 0.0715(4) Uani 1 1 d .
Ge7B Ge 0.03622(7) 0.14028(2) 0.08603(4) 0.0461(3) Uani 1 1 d .
Ge3B Ge 0.12153(8) 0.17304(2) 0.15618(4) 0.0488(3) Uani 1 1 d .
Ge6B Ge 0.14230(7) 0.11602(2) 0.15758(4) 0.0404(3) Uani 1 1 d .
Ge8B Ge 0.16970(7) 0.12072(2) 0.04644(4) 0.0375(2) Uani 1 1 d .
Ge4B Ge 0.14638(7) 0.17706(2) 0.05650(4) 0.0455(3) Uani 1 1 d .
Ge2B Ge 0.28003(7) 0.14718(2) 0.18383(4) 0.0476(3) Uani 1 1 d .
Ge9B Ge 0.28952(7) 0.10502(2) 0.12219(4) 0.0462(3) Uani 1 1 d .
Ge5B Ge 0.30835(7) 0.15175(2) 0.07301(4) 0.0411(3) Uani 1 1 d .
Ge1B Ge 0.26860(9) 0.19289(2) 0.12962(5) 0.0575(3) Uani 1 1 d .
Ge7C Ge 0.45131(8) 0.13569(3) -0.06476(5) 0.0522(3) Uani 1 1 d .
Ge6C Ge 0.34279(8) 0.16906(2) -0.12692(5) 0.0543(3) Uani 1 1 d .
Ge3C Ge 0.35287(7) 0.11190(2) -0.13971(4) 0.0488(3) Uani 1 1 d .
Ge4C Ge 0.33763(7) 0.09773(2) -0.04102(4) 0.0450(3) Uani 1 1 d .
Ge8C Ge 0.32768(8) 0.15426(2) -0.02142(4) 0.0466(3) Uani 1 1 d .
Ge2C Ge 0.20177(8) 0.14205(2) -0.15887(4) 0.0508(3) Uani 1 1 d .
Ge1C Ge 0.20818(8) 0.09075(2) -0.11650(4) 0.0480(3) Uani 1 1 d .
Ge5C Ge 0.18179(7) 0.12595(2) -0.04944(4) 0.0416(3) Uani 1 1 d .
Ge9C Ge 0.20080(8) 0.17629(2) -0.08098(5) 0.0550(3) Uani 1 1 d .
Rb1 Rb -0.31520(7) 0.05871(3) 0.18296(4) 0.0589(3) Uani 1 1 d .
O11 O -0.4353(5) 0.06577(16) 0.0889(3) 0.059(2) Uani 1 1 d .
O12 O -0.2876(5) 0.10354(18) 0.1126(3) 0.070(2) Uani 1 1 d .
O13 O -0.1563(5) 0.02542(19) 0.1837(3) 0.072(3) Uani 1 1 d .
O14 O -0.3176(5) -0.00278(17) 0.1928(3) 0.064(2) Uani 1 1 d .
O15 O -0.2579(6) 0.0907(2) 0.2775(3) 0.086(3) Uani 1 1 d .
O16 O -0.4342(5) 0.0709(2) 0.2521(4) 0.096(3) Uani 1 1 d .
N11 N -0.1431(6) 0.0887(3) 0.1965(4) 0.079(3) Uani 1 1 d .
N12 N -0.4902(6) 0.0287(2) 0.1693(4) 0.068(3) Uani 1 1 d .
C101 C -0.3371(8) 0.1016(2) 0.0631(5) 0.063(3) Uani 1 1 d .
H10A H -0.3111 0.0875 0.0433 0.075 Uiso 1 1 calc R
H10B H -0.3365 0.1197 0.0459 0.075 Uiso 1 1 calc R
C102 C -0.0747(8) 0.0689(3) 0.1821(5) 0.088(5) Uani 1 1 d .
H10C H -0.0821 0.0676 0.1454 0.106 Uiso 1 1 calc R
H10D H -0.0166 0.0770 0.1932 0.106 Uiso 1 1 calc R
C103 C -0.4299(8) 0.0936(2) 0.0681(5) 0.063(3) Uani 1 1 d .
H10E H -0.4538 0.1072 0.0898 0.076 Uiso 1 1 calc R
H10F H -0.4659 0.0943 0.0350 0.076 Uiso 1 1 calc R
C104 C -0.5290(7) 0.0296(3) 0.1164(5) 0.072(4) Uani 1 1 d .
H10G H -0.5906 0.0239 0.1138 0.087 Uiso 1 1 calc R
H10H H -0.4989 0.0159 0.0981 0.087 Uiso 1 1 calc R
C105 C -0.3986(8) -0.0160(3) 0.1688(5) 0.073(4) Uani 1 1 d .
H10I H -0.3991 -0.0359 0.1779 0.087 Uiso 1 1 calc R
H10J H -0.4030 -0.0146 0.1322 0.087 Uiso 1 1 calc R
C106 C -0.5256(7) 0.0577(3) 0.0909(5) 0.075(4) Uani 1 1 d .
H10K H -0.5577 0.0566 0.0567 0.090 Uiso 1 1 calc R
H10L H -0.5539 0.0719 0.1093 0.090 Uiso 1 1 calc R
C107 C -0.1965(8) 0.1096(3) 0.1101(5) 0.083(4) Uani 1 1 d .
H10M H -0.1919 0.1268 0.0905 0.099 Uiso 1 1 calc R
H10N H -0.1702 0.0942 0.0934 0.099 Uiso 1 1 calc R
C108 C -0.2427(8) -0.0166(3) 0.1799(5) 0.074(4) Uani 1 1 d .
H10O H -0.2448 -0.0165 0.1433 0.089 Uiso 1 1 calc R
H10P H -0.2423 -0.0361 0.1910 0.089 Uiso 1 1 calc R
C109 C -0.5454(8) 0.0440(3) 0.2017(5) 0.089(5) Uani 1 1 d .
H10Q H -0.5973 0.0326 0.2048 0.106 Uiso 1 1 calc R
H10R H -0.5658 0.0615 0.1849 0.106 Uiso 1 1 calc R
C110 C -0.0767(8) 0.0406(4) 0.2026(5) 0.095(5) Uani 1 1 d .
H11A H -0.0260 0.0301 0.1943 0.114 Uiso 1 1 calc R
H11B H -0.0713 0.0418 0.2392 0.114 Uiso 1 1 calc R
C111 C -0.4758(8) -0.0009(4) 0.1869(6) 0.098(5) Uani 1 1 d .
H11C H -0.5294 -0.0116 0.1757 0.118 Uiso 1 1 calc R
H11D H -0.4666 -0.0009 0.2236 0.118 Uiso 1 1 calc R
C112 C -0.1480(9) 0.1134(3) 0.1631(5) 0.088(5) Uani 1 1 d .
H11E H -0.0879 0.1194 0.1606 0.105 Uiso 1 1 calc R
H11F H -0.1763 0.1287 0.1791 0.105 Uiso 1 1 calc R
C113 C -0.1177(8) 0.0973(4) 0.2505(5) 0.101(6) Uani 1 1 d .
H11G H -0.0974 0.0808 0.2705 0.121 Uiso 1 1 calc R
H11H H -0.0692 0.1107 0.2530 0.121 Uiso 1 1 calc R
C114 C -0.1626(8) -0.0026(3) 0.2033(6) 0.082(4) Uani 1 1 d .
H11I H -0.1624 -0.0016 0.2397 0.098 Uiso 1 1 calc R
H11J H -0.1114 -0.0135 0.1972 0.098 Uiso 1 1 calc R
C115 C -0.4031(10) 0.0840(4) 0.2967(7) 0.128(7) Uani 1 1 d .
H11K H -0.3820 0.0696 0.3214 0.153 Uiso 1 1 calc R
H11L H -0.4524 0.0936 0.3087 0.153 Uiso 1 1 calc R
C116 C -0.4978(10) 0.0511(4) 0.2552(7) 0.125(7) Uani 1 1 d .
H11M H -0.5404 0.0582 0.2759 0.150 Uiso 1 1 calc R
H11N H -0.4710 0.0341 0.2711 0.150 Uiso 1 1 calc R
C117 C -0.1934(9) 0.1102(4) 0.2712(6) 0.100(5) Uani 1 1 d .
H11O H -0.1720 0.1190 0.3036 0.120 Uiso 1 1 calc R
H11P H -0.2191 0.1250 0.2483 0.120 Uiso 1 1 calc R
C118 C -0.3353(10) 0.1037(4) 0.2954(7) 0.120(7) Uani 1 1 d .
H11Q H -0.3178 0.1114 0.3291 0.144 Uiso 1 1 calc R
H11R H -0.3568 0.1192 0.2730 0.144 Uiso 1 1 calc R
Rb2 Rb -0.21813(6) 0.02949(2) -0.09175(4) 0.0436(2) Uani 1 1 d .
O21 O -0.3579(5) 0.04432(16) -0.0348(3) 0.059(2) Uani 1 1 d .
O22 O -0.0773(5) 0.04652(13) -0.0140(3) 0.057(2) Uani 1 1 d .
O23 O -0.1915(4) -0.02873(13) -0.0727(3) 0.0478(18) Uani 1 1 d .
O24 O -0.1713(5) -0.00633(15) -0.1701(3) 0.055(2) Uani 1 1 d .
O25 O -0.0997(5) 0.07381(16) -0.1132(3) 0.069(2) Uani 1 1 d .
O26 O -0.3731(5) 0.05778(16) -0.1402(3) 0.067(2) Uani 1 1 d .
N21 N -0.2162(6) 0.00746(18) 0.0150(4) 0.058(3) Uani 1 1 d .
N22 N -0.2212(7) 0.0520(2) -0.1997(4) 0.074(3) Uani 1 1 d .
C201 C -0.1646(8) -0.0369(2) -0.0201(4) 0.061(3) Uani 1 1 d .
H20A H -0.1041 -0.0309 -0.0092 0.073 Uiso 1 1 calc R
H20B H -0.1666 -0.0574 -0.0173 0.073 Uiso 1 1 calc R
C202 C -0.1058(7) 0.0456(2) 0.0345(4) 0.058(3) Uani 1 1 d .
H20C H -0.1556 0.0584 0.0349 0.070 Uiso 1 1 calc R
H20D H -0.0580 0.0519 0.0601 0.070 Uiso 1 1 calc R
C203 C -0.2233(8) -0.0241(2) 0.0130(4) 0.056(3) Uani 1 1 d .
H20E H -0.2082 -0.0317 0.0470 0.068 Uiso 1 1 calc R
H20F H -0.2842 -0.0294 0.0007 0.068 Uiso 1 1 calc R
C204 C -0.2926(7) 0.0191(3) 0.0381(4) 0.060(3) Uani 1 1 d .
H20G H -0.3050 0.0065 0.0650 0.071 Uiso 1 1 calc R
H20H H -0.2761 0.0374 0.0532 0.071 Uiso 1 1 calc R
C205 C -0.2141(9) -0.0001(3) -0.2197(5) 0.069(4) Uani 1 1 d .
H20I H -0.2778 -0.0019 -0.2215 0.083 Uiso 1 1 calc R
H20J H -0.1943 -0.0130 -0.2441 0.083 Uiso 1 1 calc R
C206 C -0.1756(7) -0.0353(2) -0.1583(4) 0.051(3) Uani 1 1 d .
H20K H -0.1434 -0.0463 -0.1805 0.061 Uiso 1 1 calc R
H20L H -0.2368 -0.0416 -0.1635 0.061 Uiso 1 1 calc R
C207 C -0.1363(6) -0.0399(2) -0.1050(4) 0.053(3) Uani 1 1 d .
H20M H -0.1281 -0.0600 -0.0986 0.063 Uiso 1 1 calc R
H20N H -0.0788 -0.0308 -0.0985 0.063 Uiso 1 1 calc R
C208 C -0.3740(7) 0.0224(3) 0.0009(5) 0.069(4) Uani 1 1 d .
H20O H -0.3884 0.0047 -0.0168 0.083 Uiso 1 1 calc R
H20P H -0.4234 0.0277 0.0181 0.083 Uiso 1 1 calc R
C209 C -0.1330(8) 0.0158(2) 0.0465(5) 0.063(3) Uani 1 1 d .
H20Q H -0.0864 0.0027 0.0409 0.075 Uiso 1 1 calc R
H20R H -0.1403 0.0147 0.0820 0.075 Uiso 1 1 calc R
C210 C -0.4382(7) 0.0537(3) -0.0668(5) 0.077(4) Uani 1 1 d .
H21A H -0.4759 0.0636 -0.0462 0.093 Uiso 1 1 calc R
H21B H -0.4704 0.0374 -0.0819 0.093 Uiso 1 1 calc R
C211 C -0.1897(10) 0.0303(3) -0.2311(5) 0.079(4) Uani 1 1 d .
H21C H -0.1256 0.0316 -0.2276 0.095 Uiso 1 1 calc R
H21D H -0.2128 0.0343 -0.2662 0.095 Uiso 1 1 calc R
C212 C -0.4175(9) 0.0725(3) -0.1067(5) 0.076(4) Uani 1 1 d .
H21E H -0.4718 0.0804 -0.1247 0.092 Uiso 1 1 calc R
H21F H -0.3808 0.0880 -0.0918 0.092 Uiso 1 1 calc R
C213 C -0.0453(8) 0.0745(2) -0.0243(6) 0.078(4) Uani 1 1 d .
H21G H 0.0065 0.0792 -0.0002 0.094 Uiso 1 1 calc R
H21H H -0.0908 0.0886 -0.0219 0.094 Uiso 1 1 calc R
C214 C -0.0220(8) 0.0737(2) -0.0772(6) 0.078(5) Uani 1 1 d .
H21I H 0.0140 0.0901 -0.0826 0.094 Uiso 1 1 calc R
H21J H 0.0122 0.0568 -0.0815 0.094 Uiso 1 1 calc R
C215 C -0.3630(10) 0.0755(3) -0.1835(5) 0.082(4) Uani 1 1 d .
H21K H -0.3294 0.0924 -0.1723 0.099 Uiso 1 1 calc R
H21L H -0.4208 0.0813 -0.2006 0.099 Uiso 1 1 calc R
C216 C -0.3156(10) 0.0589(3) -0.2188(5) 0.083(4) Uani 1 1 d .
H21M H -0.3474 0.0413 -0.2268 0.100 Uiso 1 1 calc R
H21N H -0.3176 0.0695 -0.2502 0.100 Uiso 1 1 calc R
C217 C -0.1650(9) 0.0770(3) -0.1986(6) 0.084(4) Uani 1 1 d .
H21O H -0.1969 0.0932 -0.1883 0.100 Uiso 1 1 calc R
H21P H -0.1516 0.0806 -0.2325 0.100 Uiso 1 1 calc R
C218 C -0.0822(9) 0.0736(3) -0.1639(6) 0.084(4) Uani 1 1 d .
H21Q H -0.0542 0.0559 -0.1709 0.100 Uiso 1 1 calc R
H21R H -0.0420 0.0889 -0.1689 0.100 Uiso 1 1 calc R
Rb3 Rb 0.67399(9) 0.21513(3) 0.21982(7) 0.0946(5) Uani 1 1 d .
O31 O 0.6263(8) 0.2679(3) 0.2591(6) 0.138(5) Uani 1 1 d .
O32 O 0.8257(8) 0.1928(3) 0.1804(7) 0.171(7) Uani 1 1 d .
O33 O 0.5500(7) 0.1764(3) 0.1685(8) 0.215(10) Uani 1 1 d .
O34 O 0.8454(7) 0.2114(3) 0.2858(7) 0.162(7) Uani 1 1 d .
O35 O 0.5771(9) 0.1750(3) 0.2750(7) 0.178(7) Uani 1 1 d .
O36 O 0.6551(11) 0.2652(3) 0.1518(8) 0.203(8) Uani 1 1 d .
N31 N 0.6705(12) 0.2069(5) 0.1071(8) 0.194(9) Uani 1 1 d .
N32 N 0.6821(12) 0.2230(7) 0.3311(8) 0.233(13) Uani 1 1 d .
C301 C 0.5045(9) 0.1644(4) 0.2398(7) 0.118(7) Uani 1 1 d .
H30A H 0.4584 0.1787 0.2355 0.142 Uiso 1 1 calc R
H30B H 0.4805 0.1479 0.2549 0.142 Uiso 1 1 calc R
C302 C 0.5674(11) 0.1695(4) 0.1129(7) 0.144(8) Uani 1 1 d .
H30C H 0.6127 0.1550 0.1137 0.173 Uiso 1 1 calc R
H30D H 0.5135 0.1625 0.0929 0.173 Uiso 1 1 calc R
C303 C 0.6351(15) 0.2491(5) 0.3390(8) 0.161(10) Uani 1 1 d .
H30E H 0.6449 0.2538 0.3748 0.193 Uiso 1 1 calc R
H30F H 0.5720 0.2462 0.3291 0.193 Uiso 1 1 calc R
C304 C 0.7412(12) 0.1869(4) 0.1023(8) 0.144(8) Uani 1 1 d .
H30G H 0.7539 0.1874 0.0677 0.173 Uiso 1 1 calc R
H30H H 0.7206 0.1680 0.1086 0.173 Uiso 1 1 calc R
C305 C 0.9085(10) 0.1939(4) 0.2203(9) 0.151(10) Uani 1 1 d .
H30I H 0.9348 0.1752 0.2225 0.181 Uiso 1 1 calc R
H30J H 0.9506 0.2065 0.2078 0.181 Uiso 1 1 calc R
C306 C 0.6431(13) 0.2891(4) 0.2292(9) 0.146(9) Uani 1 1 d .
H30K H 0.7069 0.2906 0.2304 0.175 Uiso 1 1 calc R
H30L H 0.6228 0.3065 0.2429 0.175 Uiso 1 1 calc R
C307 C 0.5968(13) 0.1958(4) 0.0902(9) 0.190(11) Uani 1 1 d .
H30M H 0.5970 0.1921 0.0545 0.228 Uiso 1 1 calc R
H30N H 0.5515 0.2100 0.0925 0.228 Uiso 1 1 calc R
C308 C 0.6651(15) 0.2742(5) 0.3087(7) 0.148(9) Uani 1 1 d .
H30O H 0.6433 0.2921 0.3200 0.178 Uiso 1 1 calc R
H30P H 0.7292 0.2750 0.3115 0.178 Uiso 1 1 calc R
C309 C 0.6024(14) 0.2867(4) 0.1758(10) 0.163(10) Uani 1 1 d .
H30Q H 0.6039 0.3048 0.1588 0.196 Uiso 1 1 calc R
H30R H 0.5412 0.2806 0.1736 0.196 Uiso 1 1 calc R
C310 C 0.5262(10) 0.1552(4) 0.1825(10) 0.173(13) Uani 1 1 d .
H31A H 0.5720 0.1408 0.1845 0.207 Uiso 1 1 calc R
H31B H 0.4734 0.1485 0.1610 0.207 Uiso 1 1 calc R
C311 C 0.8243(16) 0.1925(7) 0.1373(10) 0.278(19) Uani 1 1 d .
H31C H 0.8671 0.1784 0.1301 0.334 Uiso 1 1 calc R
H31D H 0.8464 0.2107 0.1278 0.334 Uiso 1 1 calc R
C312 C 0.5588(17) 0.1889(8) 0.3131(8) 0.27(2) Uani 1 1 d .
H31E H 0.5190 0.1776 0.3302 0.328 Uiso 1 1 calc R
H31F H 0.5270 0.2059 0.3007 0.328 Uiso 1 1 calc R
C313 C 0.606(2) 0.2549(5) 0.1104(11) 0.42(2) Uani 1 1 d .
H31G H 0.5806 0.2702 0.0886 0.500 Uiso 1 1 calc R
H31H H 0.5586 0.2432 0.1193 0.500 Uiso 1 1 calc R
C314 C 0.6347(18) 0.1973(6) 0.3506(10) 0.210(14) Uani 1 1 d .
H31I H 0.6759 0.1816 0.3568 0.252 Uiso 1 1 calc R
H31J H 0.6143 0.2021 0.3823 0.252 Uiso 1 1 calc R
C315 C 0.9013(17) 0.2010(8) 0.2612(14) 0.31(2) Uani 1 1 d .
H31K H 0.9507 0.2140 0.2689 0.366 Uiso 1 1 calc R
H31L H 0.9195 0.1841 0.2806 0.366 Uiso 1 1 calc R
C316 C 0.7816(18) 0.2271(8) 0.3496(10) 0.29(2) Uani 1 1 d .
H31M H 0.7944 0.2469 0.3444 0.348 Uiso 1 1 calc R
H31N H 0.7902 0.2241 0.3860 0.348 Uiso 1 1 calc R
C317 C 0.674(4) 0.2362(6) 0.0820(15) 0.54(4) Uani 1 1 d .
H31O H 0.6548 0.2352 0.0458 0.647 Uiso 1 1 calc R
H31P H 0.7339 0.2439 0.0880 0.647 Uiso 1 1 calc R
C318 C 0.841(3) 0.213(2) 0.333(3) 1.07(14) Uani 1 1 d .
H31Q H 0.8974 0.2206 0.3486 1.289 Uiso 1 1 calc R
H31R H 0.8373 0.1939 0.3448 1.289 Uiso 1 1 calc R
Rb4 Rb 0.80890(8) 0.21542(3) -0.14056(5) 0.0662(3) Uani 1 1 d .
O41 O 0.8518(6) 0.1979(2) -0.2397(4) 0.094(3) Uani 1 1 d .
O42 O 0.6754(6) 0.1864(2) -0.0948(4) 0.097(3) Uani 1 1 d .
O43 O 0.8855(7) 0.2712(2) -0.1401(4) 0.107(4) Uani 1 1 d .
O44 O 0.9061(6) 0.2390(2) -0.0484(4) 0.090(3) Uani 1 1 d .
O45 O 0.6252(6) 0.2321(2) -0.1659(4) 0.098(3) Uani 1 1 d .
O46 O 0.9265(7) 0.1687(2) -0.1496(4) 0.103(3) Uani 1 1 d .
N41 N 0.8660(8) 0.1771(3) -0.0510(6) 0.106(5) Uani 1 1 d .
N42 N 0.7565(8) 0.2523(3) -0.2300(4) 0.088(4) Uani 1 1 d .
C401 C 0.9341(12) 0.1484(3) -0.1123(6) 0.108(6) Uani 1 1 d .
H40A H 0.9862 0.1371 -0.1148 0.130 Uiso 1 1 calc R
H40B H 0.8829 0.1360 -0.1184 0.130 Uiso 1 1 calc R
C402 C 0.6598(10) 0.2630(3) -0.2313(6) 0.102(5) Uani 1 1 d .
H40C H 0.6591 0.2786 -0.2076 0.123 Uiso 1 1 calc R
H40D H 0.6375 0.2700 -0.2650 0.123 Uiso 1 1 calc R
C403 C 0.8127(12) 0.2775(3) -0.2254(5) 0.106(6) Uani 1 1 d .
H40E H 0.7843 0.2920 -0.2477 0.127 Uiso 1 1 calc R
H40F H 0.8687 0.2728 -0.2367 0.127 Uiso 1 1 calc R
C404 C 0.9544(11) 0.2180(3) -0.0204(7) 0.104(6) Uani 1 1 d .
H40G H 0.9866 0.2260 0.0105 0.125 Uiso 1 1 calc R
H40H H 0.9970 0.2098 -0.0399 0.125 Uiso 1 1 calc R
C405 C 0.6013(11) 0.2400(4) -0.2176(6) 0.111(6) Uani 1 1 d .
H40I H 0.5402 0.2463 -0.2231 0.133 Uiso 1 1 calc R
H40J H 0.6063 0.2237 -0.2391 0.133 Uiso 1 1 calc R
C406 C 0.5946(9) 0.2036(4) -0.0961(6) 0.098(5) Uani 1 1 d .
H40K H 0.5487 0.1925 -0.0839 0.117 Uiso 1 1 calc R
H40L H 0.6069 0.2199 -0.0741 0.117 Uiso 1 1 calc R
C407 C 0.9408(12) 0.1595(4) -0.0608(7) 0.122(7) Uani 1 1 d .
H40M H 0.9946 0.1707 -0.0537 0.147 Uiso 1 1 calc R
H40N H 0.9463 0.1437 -0.0373 0.147 Uiso 1 1 calc R
C408 C 0.7877(11) 0.1593(4) -0.0466(8) 0.135(7) Uani 1 1 d .
H40O H 0.7993 0.1487 -0.0151 0.162 Uiso 1 1 calc R
H40P H 0.7810 0.1456 -0.0741 0.162 Uiso 1 1 calc R
C409 C 0.8503(12) 0.2212(4) -0.2721(7) 0.122(7) Uani 1 1 d .
H40Q H 0.8587 0.2146 -0.3055 0.146 Uiso 1 1 calc R
H40R H 0.8994 0.2336 -0.2598 0.146 Uiso 1 1 calc R
C410 C 0.7688(12) 0.2370(3) -0.2761(6) 0.111(6) Uani 1 1 d .
H41A H 0.7195 0.2240 -0.2846 0.133 Uiso 1 1 calc R
H41B H 0.7672 0.2504 -0.3037 0.133 Uiso 1 1 calc R
C411 C 0.5642(9) 0.2130(3) -0.1471(7) 0.105(6) Uani 1 1 d .
H41C H 0.5554 0.1966 -0.1693 0.126 Uiso 1 1 calc R
H41D H 0.5074 0.2223 -0.1480 0.126 Uiso 1 1 calc R
C412 C 0.9319(11) 0.1590(3) -0.2005(6) 0.107(6) Uani 1 1 d .
H41E H 0.9852 0.1479 -0.2008 0.128 Uiso 1 1 calc R
H41F H 0.8811 0.1472 -0.2125 0.128 Uiso 1 1 calc R
C413 C 0.7008(11) 0.1749(4) -0.0476(7) 0.141(8) Uani 1 1 d .
H41G H 0.6555 0.1619 -0.0396 0.169 Uiso 1 1 calc R
H41H H 0.7076 0.1898 -0.0223 0.169 Uiso 1 1 calc R
C414 C 0.9333(11) 0.1833(4) -0.2331(7) 0.120(6) Uani 1 1 d .
H41I H 0.9800 0.1961 -0.2186 0.144 Uiso 1 1 calc R
H41J H 0.9466 0.1772 -0.2659 0.144 Uiso 1 1 calc R
C415 C 0.9642(12) 0.2610(4) -0.0569(7) 0.142(8) Uani 1 1 d .
H41K H 1.0114 0.2541 -0.0743 0.170 Uiso 1 1 calc R
H41L H 0.9901 0.2696 -0.0251 0.170 Uiso 1 1 calc R
C416 C 0.9059(13) 0.2824(4) -0.0900(6) 0.124(7) Uani 1 1 d .
H41M H 0.8516 0.2858 -0.0759 0.149 Uiso 1 1 calc R
H41N H 0.9370 0.3003 -0.0908 0.149 Uiso 1 1 calc R
C417 C 0.8312(13) 0.2891(3) -0.1721(6) 0.127(7) Uani 1 1 d .
H41O H 0.8594 0.3075 -0.1728 0.153 Uiso 1 1 calc R
H41P H 0.7756 0.2917 -0.1590 0.153 Uiso 1 1 calc R
C418 C 0.8926(13) 0.1962(4) -0.0079(6) 0.120(7) Uani 1 1 d .
H41Q H 0.8403 0.2052 0.0017 0.144 Uiso 1 1 calc R
H41R H 0.9205 0.1853 0.0209 0.144 Uiso 1 1 calc R
Rb5 Rb -0.12795(16) -0.04475(5) 0.37894(6) 0.1291(7) Uani 1 1 d D
O51 O -0.0487(13) -0.0837(5) 0.3152(7) 0.225(9) Uani 1 1 d .
O52 O -0.2263(13) -0.0546(5) 0.4546(7) 0.283(12) Uani 1 1 d D
O53 O -0.2408(15) -0.0727(6) 0.2962(7) 0.295(14) Uani 1 1 d .
O54 O -0.0095(19) 0.0034(7) 0.3723(12) 0.56(3) Uani 1 1 d D
O55 O -0.0468(15) -0.0699(7) 0.4719(9) 0.381(19) Uani 1 1 d D
O56 O -0.188(2) 0.0149(7) 0.3580(14) 0.54(4) Uani 1 1 d D
N51 N 0.044(3) -0.0500(15) 0.352(3) 0.89(7) Uani 1 1 d .
N52 N -0.326(2) -0.0315(6) 0.3503(16) 0.68(3) Uani 1 1 d D
C501 C -0.1156(19) -0.0747(7) 0.5038(8) 0.28(2) Uani 1 1 d .
H50A H -0.1319 -0.0945 0.5013 0.340 Uiso 1 1 calc R
H50B H -0.0900 -0.0711 0.5387 0.340 Uiso 1 1 calc R
C502 C -0.178(2) -0.0617(9) 0.4954(8) 0.28(2) Uani 1 1 d .
H50C H -0.1636 -0.0439 0.5126 0.333 Uiso 1 1 calc R
H50D H -0.2194 -0.0710 0.5147 0.333 Uiso 1 1 calc R
C503 C -0.051(2) 0.0240(7) 0.3629(12) 0.38(2) Uani 1 1 d .
H50E H -0.0541 0.0272 0.3268 0.460 Uiso 1 1 calc R
H50F H -0.0168 0.0395 0.3797 0.460 Uiso 1 1 calc R
C504 C -0.147(3) 0.0270(4) 0.3756(17) 0.45(4) Uani 1 1 d D
H50G H -0.1463 0.0236 0.4116 0.539 Uiso 1 1 calc R
H50H H -0.1669 0.0463 0.3688 0.539 Uiso 1 1 calc R
C505 C 0.049(3) -0.0887(13) 0.334(2) 1.04(11) Uani 1 1 d D
H50I H 0.0315 -0.0901 0.2978 1.244 Uiso 1 1 calc R
H50J H 0.1109 -0.0945 0.3411 1.244 Uiso 1 1 calc R
C506 C -0.006(3) -0.1102(11) 0.360(2) 1.07(8) Uani 1 1 d D
H50K H -0.0115 -0.1075 0.3950 1.279 Uiso 1 1 calc R
H50L H -0.0065 -0.1298 0.3481 1.279 Uiso 1 1 calc R
C507 C -0.288(3) -0.0358(11) 0.4573(19) 0.88(8) Uani 1 1 d D
H50M H -0.2648 -0.0170 0.4652 1.051 Uiso 1 1 calc R
H50N H -0.3286 -0.0411 0.4807 1.051 Uiso 1 1 calc R
C508 C 0.0699(19) -0.0063(7) 0.3862(10) 0.38(3) Uani 1 1 d D
H50O H 0.0889 0.0003 0.4205 0.451 Uiso 1 1 calc R
H50P H 0.1081 0.0027 0.3649 0.451 Uiso 1 1 calc R
C510 C -0.1902(18) -0.0921(6) 0.2758(11) 0.207(13) Uani 1 1 d .
H51A H -0.2058 -0.1100 0.2900 0.249 Uiso 1 1 calc R
H51B H -0.2154 -0.0928 0.2402 0.249 Uiso 1 1 calc R
C511 C -0.1116(18) -0.0938(10) 0.2756(13) 0.48(3) Uani 1 1 d .
H51C H -0.0996 -0.0844 0.2449 0.580 Uiso 1 1 calc R
H51D H -0.0986 -0.1137 0.2716 0.580 Uiso 1 1 calc R
C512 C -0.259(3) 0.0144(9) 0.380(3) 0.77(9) Uani 1 1 d D
H51E H -0.2818 0.0334 0.3832 0.918 Uiso 1 1 calc R
H51F H -0.2465 0.0060 0.4133 0.918 Uiso 1 1 calc R
C513 C -0.349(6) -0.0386(14) 0.300(4) 1.31(9) Uani 1 1 d .
H51G H -0.4126 -0.0373 0.2909 1.571 Uiso 1 1 calc R
H51H H -0.3223 -0.0250 0.2794 1.571 Uiso 1 1 calc R
C514 C -0.3214(16) -0.0659(7) 0.2880(9) 0.225(17) Uani 1 1 d .
H51I H -0.3532 -0.0793 0.3065 0.271 Uiso 1 1 calc R
H51J H -0.3418 -0.0690 0.2523 0.271 Uiso 1 1 calc R
C517 C -0.348(2) -0.0409(9) 0.375(3) 0.62(9) Uani 1 1 d .
H51K H -0.3457 -0.0609 0.3669 0.745 Uiso 1 1 calc R
H51L H -0.4104 -0.0359 0.3724 0.745 Uiso 1 1 calc R
C509 C 0.100(3) -0.057(2) 0.450(2) 0.86(9) Uani 1 1 d .
H50Q H 0.1559 -0.0672 0.4544 1.037 Uiso 1 1 calc R
H50R H 0.1118 -0.0384 0.4659 1.037 Uiso 1 1 calc R
C515 C 0.099(2) -0.0535(19) 0.385(2) 0.91(7) Uani 1 1 d .
H51M H 0.1562 -0.0589 0.3767 1.097 Uiso 1 1 calc R
H51N H 0.0826 -0.0644 0.4136 1.097 Uiso 1 1 calc R
C516 C 0.0397(19) -0.072(3) 0.4756(17) 1.37(15) Uani 1 1 d D
H51O H 0.0607 -0.0683 0.5113 1.649 Uiso 1 1 calc R
H51P H 0.0513 -0.0913 0.4697 1.649 Uiso 1 1 calc R
C518 C -0.328(2) -0.0038(6) 0.345(3) 0.61(7) Uani 1 1 d D
H51Q H -0.3870 0.0025 0.3503 0.727 Uiso 1 1 calc R
H51R H -0.3222 0.0004 0.3103 0.727 Uiso 1 1 calc R
Rb6 Rb 0.52621(13) 0.16825(5) 0.61887(7) 0.1240(7) Uani 1 1 d .
O61 O 0.5621(13) 0.2275(4) 0.5842(6) 0.220(9) Uani 1 1 d D
O62 O 0.5888(15) 0.1394(2) 0.7187(6) 0.202(9) Uani 1 1 d .
O63 O 0.464(2) 0.2219(3) 0.6585(7) 0.281(14) Uani 1 1 d .
O64 O 0.3508(14) 0.1489(4) 0.5745(8) 0.229(9) Uani 1 1 d .
O65 O 0.521(4) 0.1283(15) 0.5324(15) 1.25(6) Uani 1 1 d D
O66 O 0.7306(16) 0.1514(4) 0.6422(12) 0.379(19) Uani 1 1 d D
N61 N 0.6728(13) 0.1714(5) 0.5465(12) 1.07(3) Uani 1 1 d D
N62 N 0.378(3) 0.1507(8) 0.7159(15) 0.36(3) Uani 1 1 d .
C601 C 0.482(3) 0.1494(4) 0.7491(9) 0.27(2) Uani 1 1 d .
H60A H 0.4755 0.1461 0.7843 0.330 Uiso 1 1 calc R
H60B H 0.5107 0.1329 0.7376 0.330 Uiso 1 1 calc R
C602 C 0.7500(15) 0.1698(9) 0.5798(13) 0.38(3) Uani 1 1 d D
H60C H 0.7931 0.1822 0.5676 0.457 Uiso 1 1 calc R
H60D H 0.7724 0.1506 0.5790 0.457 Uiso 1 1 calc R
C603 C 0.372(3) 0.1253(8) 0.5414(10) 0.36(3) Uani 1 1 d .
H60E H 0.4138 0.1124 0.5600 0.435 Uiso 1 1 calc R
H60F H 0.3183 0.1149 0.5284 0.435 Uiso 1 1 calc R
C604 C 0.513(3) 0.2470(4) 0.6199(8) 0.36(3) Uani 1 1 d .
H60G H 0.5119 0.2670 0.6118 0.428 Uiso 1 1 calc R
H60H H 0.5289 0.2435 0.6560 0.428 Uiso 1 1 calc R
C605 C 0.696(2) 0.1404(5) 0.7194(13) 0.36(2) Uani 1 1 d .
H60I H 0.7254 0.1269 0.7436 0.428 Uiso 1 1 calc R
H60J H 0.7189 0.1592 0.7289 0.428 Uiso 1 1 calc R
C606 C 0.350(3) 0.1609(5) 0.6754(10) 0.34(2) Uani 1 1 d .
H60K H 0.4011 0.1713 0.6667 0.408 Uiso 1 1 calc R
H60L H 0.3095 0.1753 0.6837 0.408 Uiso 1 1 calc R
C607 C 0.634(2) 0.2274(5) 0.5638(16) 1.05(7) Uani 1 1 d D
H60M H 0.6809 0.2294 0.5925 1.260 Uiso 1 1 calc R
H60N H 0.6326 0.2453 0.5460 1.260 Uiso 1 1 calc R
C608 C 0.407(2) 0.1377(6) 0.5034(13) 0.30(2) Uani 1 1 d .
H60O H 0.3962 0.1580 0.5012 0.362 Uiso 1 1 calc R
H60P H 0.3885 0.1288 0.4707 0.362 Uiso 1 1 calc R
C610 C 0.720(3) 0.1303(8) 0.645(3) 0.58(7) Uani 1 1 d .
H61A H 0.7718 0.1186 0.6437 0.701 Uiso 1 1 calc R
H61B H 0.6686 0.1232 0.6230 0.701 Uiso 1 1 calc R
C612 C 0.525(5) 0.1664(13) 0.7484(18) 0.91(6) Uani 1 1 d .
H61C H 0.5526 0.1730 0.7814 1.095 Uiso 1 1 calc R
H61D H 0.5024 0.1819 0.7264 1.095 Uiso 1 1 calc R
C613 C 0.745(6) 0.1784(6) 0.642(2) 1.21(13) Uani 1 1 d D
H61E H 0.8001 0.1847 0.6615 1.458 Uiso 1 1 calc R
H61F H 0.6949 0.1902 0.6476 1.458 Uiso 1 1 calc R
C614 C 0.3098(18) 0.1505(11) 0.6290(16) 0.43(4) Uani 1 1 d .
H61G H 0.2549 0.1610 0.6214 0.518 Uiso 1 1 calc R
H61H H 0.2928 0.1312 0.6357 0.518 Uiso 1 1 calc R
C616 C 0.534(2) 0.130(2) 0.4849(13) 1.16(9) Uani 1 1 d D
H61I H 0.4816 0.1344 0.4613 1.389 Uiso 1 1 calc R
H61J H 0.5649 0.1136 0.4735 1.389 Uiso 1 1 calc R
C617 C 0.392(4) 0.2207(14) 0.580(2) 0.70(5) Uani 1 1 d .
H61K H 0.3345 0.2298 0.5728 0.840 Uiso 1 1 calc R
H61L H 0.4027 0.2051 0.5580 0.840 Uiso 1 1 calc R
C609 C 0.339(3) 0.2114(10) 0.6469(18) 1.08(6) Uani 1 1 d D
H60Q H 0.2971 0.2270 0.6439 1.297 Uiso 1 1 calc R
H60R H 0.3228 0.1965 0.6223 1.297 Uiso 1 1 calc R
C611 C 0.616(3) 0.1644(8) 0.5052(11) 0.57(4) Uani 1 1 d D
H61M H 0.6516 0.1657 0.4780 0.683 Uiso 1 1 calc R
H61N H 0.5758 0.1804 0.5004 0.683 Uiso 1 1 calc R
C615 C 0.375(3) 0.2017(12) 0.7012(13) 0.59(5) Uani 1 1 d D
H61O H 0.3389 0.2103 0.7242 0.713 Uiso 1 1 calc R
H61P H 0.4347 0.2089 0.7100 0.713 Uiso 1 1 calc R
C618 C 0.6750(18) 0.2068(6) 0.5283(12) 0.54(4) Uani 1 1 d D
H61M H 0.7361 0.2123 0.5272 0.648 Uiso 1 1 calc R
H61N H 0.6430 0.2087 0.4943 0.648 Uiso 1 1 calc R
NC1 N -0.1318(17) 0.1223(7) 0.4121(9) 0.41(3) Uani 1 1 d D
HC1A H -0.1838 0.1180 0.4214 0.621 Uiso 0.67 1 calc PR
HC1B H -0.0977 0.1070 0.4140 0.621 Uiso 0.67 1 calc PR
HC1C H -0.1402 0.1287 0.3803 0.621 Uiso 0.67 1 calc PR
CN1 C -0.093(2) 0.1418(7) 0.4419(14) 1.45(4) Uani 1 1 d D
HN1A H -0.1221 0.1576 0.4232 1.743 Uiso 1 1 calc R
HN1B H -0.0365 0.1406 0.4297 1.743 Uiso 1 1 calc R
CN2 C -0.059(5) 0.1588(8) 0.4902(12) 1.86(10) Uani 1 1 d D
HN2A H -0.0127 0.1458 0.5042 2.229 Uiso 1 1 calc R
HN2B H -0.0272 0.1733 0.4741 2.229 Uiso 1 1 calc R
NC2 N -0.066(4) 0.1728(11) 0.532(2) 1.22(6) Uani 1 1 d D
HC2A H -0.0168 0.1830 0.5411 1.824 Uiso 0.67 1 calc PR
HC2B H -0.0717 0.1605 0.5569 1.824 Uiso 0.67 1 calc PR
HC2C H -0.1125 0.1841 0.5273 1.824 Uiso 0.67 1 calc PR
NC3 N 0.2836(18) 0.2367(3) 0.0001(7) 0.240(13) Uani 1 1 d .
HC3A H 0.2653 0.2278 0.0261 0.360 Uiso 0.67 1 calc PR
HC3B H 0.2537 0.2303 -0.0288 0.360 Uiso 0.67 1 calc PR
HC3C H 0.2740 0.2552 0.0027 0.360 Uiso 0.67 1 calc PR
CN3 C 0.3734(17) 0.2319(6) 0.0007(17) 0.31(3) Uani 1 1 d .
HN3A H 0.4000 0.2361 0.0352 0.370 Uiso 1 1 calc R
HN3B H 0.3783 0.2115 -0.0029 0.370 Uiso 1 1 calc R
CN4 C 0.427(2) 0.2420(7) -0.0267(15) 0.29(2) Uani 1 1 d .
HN4A H 0.4024 0.2460 -0.0616 0.354 Uiso 1 1 calc R
HN4B H 0.4847 0.2331 -0.0234 0.354 Uiso 1 1 calc R
NC4 N 0.414(3) 0.2709(9) 0.021(3) 1.13(7) Uani 1 1 d .
HC4A H 0.4430 0.2863 0.0130 1.688 Uiso 0.67 1 calc PR
HC4B H 0.4357 0.2651 0.0516 1.688 Uiso 0.67 1 calc PR
HC4C H 0.3566 0.2751 0.0194 1.688 Uiso 0.67 1 calc PR
NC5 N 0.105(5) 0.2236(10) 0.3748(13) 1.21(12) Uani 1 1 d D
HC5A H 0.0651 0.2120 0.3577 1.822 Uiso 0.67 1 calc PR
HC5B H 0.1522 0.2247 0.3589 1.822 Uiso 0.67 1 calc PR
HC5C H 0.0811 0.2407 0.3765 1.822 Uiso 0.67 1 calc PR
CN5 C 0.128(2) 0.2139(4) 0.4201(8) 0.242(18) Uani 1 1 d D
HN5A H 0.0793 0.2006 0.4184 0.290 Uiso 1 1 calc R
HN5B H 0.1070 0.2302 0.4368 0.290 Uiso 1 1 calc R
CN6 C 0.179(3) 0.2013(10) 0.4687(11) 1.12(10) Uani 1 1 d D
HN6A H 0.1347 0.1947 0.4887 1.344 Uiso 1 1 calc R
HN6B H 0.2094 0.1847 0.4588 1.344 Uiso 1 1 calc R
NC6 N 0.237(3) 0.2157(14) 0.499(2) 1.15(7) Uani 1 1 d D
HC6A H 0.2089 0.2286 0.5156 1.732 Uiso 0.67 1 calc PR
HC6B H 0.2744 0.2242 0.4818 1.732 Uiso 0.67 1 calc PR
HC6C H 0.2665 0.2040 0.5220 1.732 Uiso 0.67 1 calc PR

loop_
_atom_site_aniso_label
_atom_site_aniso_U_11
_atom_site_aniso_U_22
_atom_site_aniso_U_33
_atom_site_aniso_U_23
_atom_site_aniso_U_13
_atom_site_aniso_U_12
Ge1A 0.0865(10) 0.0821(10) 0.0551(8) 0.0184(7) 0.0122(7) -0.0060(8)
Ge7A 0.0609(8) 0.1169(12) 0.0500(8) -0.0057(8) -0.0055(7) 0.0043(8)
Ge6A 0.0565(7) 0.0694(8) 0.0410(7) -0.0087(6) 0.0039(6) -0.0033(6)
Ge3A 0.0628(8) 0.0744(9) 0.0462(7) 0.0031(6) 0.0103(6) 0.0122(7)
Ge4A 0.0797(9) 0.1170(12) 0.0431(7) 0.0174(8) 0.0083(7) 0.0188(9)
Ge8A 0.0919(11) 0.1184(13) 0.0427(8) -0.0194(8) 0.0030(7) 0.0163(10)
Ge2A 0.0517(7) 0.0645(7) 0.0386(6) 0.0041(6) 0.0068(5) -0.0021(6)
Ge5A 0.0710(9) 0.1203(13) 0.0508(8) 0.0124(8) 0.0195(7) 0.0120(9)
Ge9A 0.0762(9) 0.0887(10) 0.0510(8) -0.0099(7) 0.0134(7) 0.0195(8)
Ge7B 0.0386(6) 0.0574(7) 0.0420(6) 0.0034(5) 0.0052(5) -0.0002(5)
Ge3B 0.0578(7) 0.0428(6) 0.0475(7) -0.0060(5) 0.0136(6) 0.0066(5)
Ge6B 0.0429(6) 0.0425(6) 0.0361(6) 0.0009(5) 0.0067(5) 0.0001(5)
Ge8B 0.0423(6) 0.0341(5) 0.0366(6) -0.0012(4) 0.0073(5) -0.0049(5)
Ge4B 0.0522(6) 0.0366(6) 0.0490(7) 0.0042(5) 0.0118(5) 0.0046(5)
Ge2B 0.0440(6) 0.0579(7) 0.0400(6) -0.0072(5) 0.0036(5) -0.0038(5)
Ge9B 0.0476(6) 0.0433(6) 0.0487(7) 0.0031(5) 0.0102(5) 0.0095(5)
Ge5B 0.0406(6) 0.0404(6) 0.0429(6) -0.0035(5) 0.0082(5) -0.0050(5)
Ge1B 0.0734(8) 0.0428(6) 0.0583(8) -0.0150(6) 0.0168(6) -0.0150(6)
Ge7C 0.0452(6) 0.0550(7) 0.0583(7) 0.0091(6) 0.0136(6) -0.0035(5)
Ge6C 0.0579(7) 0.0509(7) 0.0567(7) 0.0161(6) 0.0164(6) -0.0060(6)
Ge3C 0.0503(6) 0.0527(7) 0.0466(6) 0.0083(5) 0.0179(5) 0.0049(5)
Ge4C 0.0509(6) 0.0409(6) 0.0453(6) 0.0086(5) 0.0135(5) 0.0028(5)
Ge8C 0.0525(7) 0.0411(6) 0.0480(6) 0.0030(5) 0.0140(5) -0.0042(5)
Ge2C 0.0538(7) 0.0512(7) 0.0483(7) 0.0093(5) 0.0107(6) 0.0045(6)
Ge1C 0.0562(7) 0.0435(6) 0.0463(6) -0.0016(5) 0.0141(5) -0.0061(5)
Ge5C 0.0466(6) 0.0407(6) 0.0395(6) 0.0030(5) 0.0130(5) -0.0005(5)
Ge9C 0.0681(8) 0.0425(6) 0.0574(7) 0.0113(6) 0.0193(6) 0.0071(6)
Rb1 0.0341(5) 0.0900(8) 0.0529(7) -0.0010(6) 0.0071(5) -0.0038(6)
O11 0.055(5) 0.065(5) 0.053(5) -0.012(4) -0.003(4) 0.005(4)
O12 0.066(5) 0.078(6) 0.068(6) -0.021(4) 0.018(4) -0.012(4)
O13 0.042(4) 0.101(7) 0.071(6) -0.002(5) 0.000(4) 0.001(5)
O14 0.051(5) 0.076(6) 0.063(5) -0.001(4) 0.000(4) 0.001(4)
O15 0.061(5) 0.126(8) 0.075(6) -0.026(6) 0.021(5) -0.017(6)
O16 0.047(5) 0.167(10) 0.078(7) -0.026(7) 0.026(5) -0.011(6)
N11 0.046(6) 0.129(10) 0.063(7) -0.039(7) 0.014(5) -0.031(6)
N12 0.032(5) 0.111(9) 0.061(6) 0.008(6) 0.006(5) -0.019(5)
C101 0.075(8) 0.051(7) 0.063(8) -0.011(6) 0.013(7) -0.003(6)
C102 0.064(8) 0.123(12) 0.080(10) -0.028(9) 0.022(8) -0.046(9)
C103 0.077(8) 0.053(7) 0.056(7) -0.008(6) -0.005(6) -0.001(6)
C104 0.034(6) 0.107(11) 0.076(9) 0.012(8) 0.008(6) -0.017(7)
C105 0.061(8) 0.075(9) 0.080(9) 0.022(7) 0.003(7) 0.000(7)
C106 0.031(6) 0.104(11) 0.090(10) -0.005(8) 0.009(6) -0.001(7)
C107 0.073(9) 0.095(10) 0.088(10) -0.010(8) 0.040(8) -0.010(8)
C108 0.054(8) 0.090(10) 0.075(9) 0.006(8) -0.006(7) 0.001(7)
C109 0.045(7) 0.132(13) 0.094(11) 0.010(10) 0.027(7) 0.002(8)
C110 0.036(7) 0.171(16) 0.079(10) -0.051(11) 0.008(7) -0.010(9)
C111 0.056(8) 0.154(15) 0.078(10) 0.025(10) -0.011(8) -0.042(9)
C112 0.065(8) 0.123(13) 0.080(10) -0.030(9) 0.027(8) -0.030(9)
C113 0.051(8) 0.173(16) 0.077(10) -0.044(10) 0.009(7) -0.033(9)
C114 0.046(7) 0.108(11) 0.088(10) -0.001(9) -0.004(7) 0.029(7)
C115 0.077(11) 0.178(19) 0.139(16) -0.058(14) 0.053(11) -0.027(12)
C116 0.062(10) 0.20(2) 0.113(14) -0.048(14) 0.012(10) -0.001(12)
C117 0.083(10) 0.144(14) 0.076(10) -0.044(10) 0.025(8) -0.033(10)
C118 0.081(11) 0.185(19) 0.100(12) -0.050(12) 0.038(10) 0.010(12)
Rb2 0.0396(5) 0.0347(5) 0.0561(6) 0.0049(4) 0.0052(5) -0.0010(4)
O21 0.042(4) 0.065(5) 0.067(5) -0.002(4) 0.000(4) 0.001(4)
O22 0.051(4) 0.031(4) 0.084(6) 0.000(4) -0.008(4) -0.005(3)
O23 0.048(4) 0.037(4) 0.058(5) 0.001(3) 0.005(4) 0.005(3)
O24 0.056(4) 0.051(4) 0.058(5) 0.001(4) 0.004(4) -0.009(4)
O25 0.048(5) 0.053(5) 0.105(7) 0.016(5) 0.010(5) -0.005(4)
O26 0.063(5) 0.056(5) 0.078(6) 0.001(4) -0.004(4) 0.026(4)
N21 0.064(6) 0.046(5) 0.063(6) 0.000(5) 0.011(5) 0.000(5)
N22 0.092(8) 0.060(7) 0.071(7) 0.018(6) 0.014(6) -0.004(6)
C201 0.073(8) 0.038(6) 0.065(8) 0.003(6) -0.010(7) 0.001(6)
C202 0.041(6) 0.059(7) 0.070(8) -0.017(6) -0.006(6) 0.001(5)
C203 0.084(8) 0.046(6) 0.040(6) 0.005(5) 0.011(6) -0.005(6)
C204 0.064(7) 0.073(8) 0.042(6) -0.005(6) 0.009(6) -0.006(6)
C205 0.076(8) 0.071(8) 0.062(8) 0.010(7) 0.014(7) -0.007(7)
C206 0.043(6) 0.050(7) 0.057(7) 0.003(5) -0.004(5) 0.005(5)
C207 0.036(6) 0.043(6) 0.076(8) 0.001(6) -0.004(6) -0.003(5)
C208 0.044(7) 0.088(9) 0.076(9) -0.012(8) 0.007(6) -0.013(6)
C209 0.062(7) 0.063(8) 0.057(7) -0.004(6) -0.009(6) 0.016(6)
C210 0.042(7) 0.095(10) 0.092(10) -0.036(8) -0.002(7) 0.022(7)
C211 0.106(11) 0.071(9) 0.064(8) 0.024(7) 0.031(8) 0.002(8)
C212 0.073(9) 0.067(8) 0.084(10) 0.002(8) -0.006(8) 0.014(7)
C213 0.053(7) 0.042(7) 0.130(13) 0.008(8) -0.016(8) -0.003(6)
C214 0.054(8) 0.034(6) 0.144(14) 0.015(8) 0.004(9) -0.013(6)
C215 0.098(10) 0.059(8) 0.084(10) 0.029(8) -0.010(8) 0.015(8)
C216 0.112(12) 0.064(8) 0.069(9) 0.024(7) -0.005(9) -0.001(8)
C217 0.098(11) 0.064(9) 0.088(10) 0.013(8) 0.012(9) -0.019(8)
C218 0.091(10) 0.051(8) 0.117(12) 0.017(8) 0.042(10) -0.018(7)
Rb3 0.0546(7) 0.0994(10) 0.1301(13) -0.0572(10) 0.0143(8) -0.0169(7)
O31 0.125(10) 0.121(10) 0.173(13) -0.077(9) 0.035(9) -0.029(8)
O32 0.098(9) 0.183(13) 0.238(17) -0.113(13) 0.038(11) 0.007(9)
O33 0.058(7) 0.138(11) 0.45(3) -0.178(15) 0.030(11) -0.019(7)
O34 0.060(7) 0.133(10) 0.286(19) -0.113(11) 0.006(9) -0.005(7)
O35 0.110(10) 0.157(13) 0.25(2) -0.007(13) -0.027(12) 0.022(10)
O36 0.207(15) 0.118(11) 0.32(2) -0.039(13) 0.152(16) 0.006(11)
N31 0.118(13) 0.23(2) 0.24(2) -0.132(18) 0.063(14) 0.003(15)
N32 0.097(13) 0.42(4) 0.17(2) -0.10(2) -0.041(13) 0.041(19)
C301 0.057(9) 0.121(14) 0.169(18) -0.047(13) -0.011(11) -0.031(9)
C302 0.095(12) 0.175(17) 0.170(17) -0.132(15) 0.049(12) -0.054(12)
C303 0.16(2) 0.17(2) 0.133(18) -0.081(16) -0.037(16) 0.051(18)
C304 0.127(15) 0.146(16) 0.169(19) -0.088(15) 0.057(14) -0.004(14)
C305 0.056(10) 0.119(14) 0.27(3) -0.097(17) 0.007(14) 0.017(10)
C306 0.103(15) 0.136(19) 0.21(3) 0.033(19) 0.043(16) -0.001(14)
C307 0.144(16) 0.157(17) 0.30(3) -0.150(18) 0.149(18) -0.093(14)
C308 0.16(2) 0.153(19) 0.120(17) -0.054(15) -0.014(15) -0.013(17)
C309 0.17(2) 0.069(11) 0.27(3) -0.031(16) 0.09(2) 0.016(13)
C310 0.057(10) 0.101(14) 0.34(4) -0.107(19) -0.039(15) -0.005(10)
C311 0.16(2) 0.46(5) 0.21(3) -0.19(3) -0.02(2) 0.18(3)
C312 0.17(2) 0.51(5) 0.112(17) -0.18(3) -0.047(16) 0.03(3)
C313 0.59(5) 0.23(2) 0.32(3) -0.23(2) -0.32(3) 0.29(3)
C314 0.21(3) 0.27(4) 0.16(2) 0.04(2) 0.02(2) -0.07(3)
C315 0.10(2) 0.40(5) 0.40(5) -0.28(4) 0.00(3) -0.02(3)
C316 0.19(3) 0.46(6) 0.17(3) -0.09(3) -0.11(2) -0.04(3)
C317 1.22(10) 0.12(2) 0.43(4) -0.06(3) 0.63(6) -0.07(4)
C318 0.15(4) 2.0(3) 1.1(2) -1.0(2) 0.14(8) -0.04(9)
Rb4 0.0602(7) 0.0670(7) 0.0685(8) 0.0321(6) 0.0000(6) -0.0048(6)
O41 0.089(7) 0.094(7) 0.103(8) 0.023(6) 0.031(6) 0.003(6)
O42 0.073(6) 0.106(7) 0.108(8) 0.039(6) 0.006(6) -0.020(6)
O43 0.129(9) 0.097(7) 0.085(7) 0.027(6) -0.019(7) -0.023(7)
O44 0.078(6) 0.091(7) 0.093(7) 0.041(6) -0.018(5) -0.007(5)
O45 0.083(7) 0.120(8) 0.083(7) 0.021(6) -0.009(6) -0.013(6)
O46 0.095(7) 0.100(8) 0.111(9) 0.018(7) 0.001(7) 0.025(6)
N41 0.092(9) 0.087(8) 0.149(12) 0.062(8) 0.052(9) 0.025(7)
N42 0.103(9) 0.094(9) 0.057(7) 0.025(6) -0.017(7) -0.027(7)
C401 0.127(14) 0.066(9) 0.113(13) 0.010(9) -0.046(11) 0.011(9)
C402 0.111(13) 0.088(11) 0.094(12) 0.025(9) -0.032(10) -0.009(10)
C403 0.175(17) 0.077(10) 0.063(9) 0.035(8) 0.007(10) 0.006(11)
C404 0.124(13) 0.074(10) 0.117(13) 0.038(10) 0.022(11) -0.004(10)
C405 0.100(12) 0.112(13) 0.106(13) 0.042(11) -0.033(10) 0.004(10)
C406 0.074(10) 0.132(14) 0.083(11) 0.022(10) 0.003(9) -0.026(10)
C407 0.130(15) 0.124(15) 0.110(14) 0.049(12) 0.007(12) 0.027(13)
C408 0.110(13) 0.136(15) 0.166(18) 0.101(13) 0.040(13) 0.013(12)
C409 0.134(15) 0.127(14) 0.105(13) 0.059(12) 0.025(12) -0.016(13)
C410 0.134(15) 0.103(12) 0.088(12) 0.043(10) -0.010(11) 0.004(11)
C411 0.058(8) 0.110(12) 0.145(16) 0.007(11) 0.003(10) -0.040(9)
C412 0.092(11) 0.098(12) 0.120(15) -0.007(11) -0.024(11) 0.021(10)
C413 0.113(13) 0.172(17) 0.137(15) 0.111(14) 0.021(12) -0.039(13)
C414 0.105(13) 0.158(18) 0.099(13) 0.021(13) 0.017(11) 0.022(13)
C415 0.140(15) 0.164(17) 0.106(14) 0.051(13) -0.033(12) -0.076(14)
C416 0.154(17) 0.121(14) 0.085(12) 0.008(11) -0.027(12) -0.024(13)
C417 0.163(16) 0.076(10) 0.125(15) 0.060(10) -0.040(13) -0.038(11)
C418 0.169(18) 0.120(14) 0.059(10) -0.007(10) -0.019(11) 0.036(14)
Rb5 0.194(2) 0.1417(16) 0.0524(9) 0.0101(10) 0.0199(11) 0.0279(15)
O51 0.216(19) 0.28(2) 0.183(18) 0.000(16) 0.038(15) 0.091(18)
O52 0.26(2) 0.46(4) 0.153(15) 0.143(19) 0.124(15) 0.06(2)
O53 0.24(2) 0.47(4) 0.148(16) -0.10(2) -0.052(16) 0.11(3)
O54 0.71(8) 0.53(5) 0.36(4) 0.35(3) -0.18(4) -0.27(5)
O55 0.34(3) 0.59(5) 0.20(2) 0.24(3) 0.01(2) 0.09(3)
O56 0.92(12) 0.24(4) 0.39(5) 0.09(4) -0.12(6) -0.05(6)
N51 0.49(4) 0.84(10) 1.44(18) 0.22(11) 0.54(8) -0.35(7)
N52 0.45(3) 0.75(5) 0.97(6) 0.74(4) 0.57(3) 0.49(3)
C501 0.26(4) 0.47(5) 0.098(16) 0.18(2) -0.04(2) -0.13(4)
C502 0.24(4) 0.54(7) 0.048(13) 0.07(2) 0.003(19) 0.06(4)
C503 0.45(4) 0.43(4) 0.22(3) 0.21(3) -0.11(3) -0.37(3)
C504 0.37(6) 0.46(7) 0.58(8) -0.37(6) 0.28(6) -0.16(5)
C505 0.45(7) 2.0(3) 0.75(10) -0.83(15) 0.38(7) 0.00(14)
C506 0.42(5) 1.33(16) 1.24(16) -0.94(12) -0.58(7) 0.62(7)
C507 0.51(4) 1.8(2) 0.42(7) 0.35(9) 0.35(5) 0.79(8)
C508 0.46(6) 0.50(6) 0.13(2) 0.19(3) -0.07(3) -0.29(5)
C510 0.24(3) 0.19(3) 0.23(3) -0.04(2) 0.14(3) 0.03(2)
C511 0.13(2) 0.94(8) 0.34(4) -0.50(4) -0.09(2) 0.13(4)
C512 0.82(14) 0.28(6) 1.2(3) -0.22(10) 0.02(16) 0.36(8)
C513 1.94(18) 0.43(8) 2.0(2) -0.64(10) 1.78(16) -0.62(10)
C514 0.13(2) 0.39(5) 0.14(2) 0.10(3) -0.026(18) 0.00(3)
C517 0.11(3) 0.24(5) 1.5(3) 0.04(10) 0.12(7) 0.03(3)
C509 0.22(4) 2.0(3) 0.38(7) 0.60(11) 0.04(4) 0.34(9)
C515 0.14(3) 1.91(18) 0.67(8) 0.97(10) -0.01(4) 0.17(7)
C516 2.0(3) 2.0(3) 0.20(4) 0.50(9) 0.44(10) 0.1(3)
C518 0.30(4) 0.24(5) 1.14(17) -0.07(7) -0.38(7) 0.14(4)
Rb6 0.1191(14) 0.1526(17) 0.0941(12) -0.0081(12) -0.0049(11) -0.0197(13)
O61 0.32(2) 0.165(15) 0.151(14) 0.087(12) -0.036(15) -0.008(17)
O62 0.37(3) 0.070(8) 0.148(13) 0.022(8) -0.017(16) -0.063(12)
O63 0.58(4) 0.099(11) 0.175(17) 0.006(11) 0.08(2) 0.046(19)
O64 0.26(2) 0.23(2) 0.187(18) -0.062(16) -0.015(17) -0.064(17)
O65 1.31(9) 1.71(16) 0.99(7) -1.00(9) 1.01(7) -1.00(10)
O66 0.33(3) 0.165(17) 0.53(4) 0.15(2) -0.29(3) -0.018(19)
N61 0.104(17) 1.06(3) 2.00(8) 1.43(4) -0.06(3) 0.01(2)
N62 0.42(5) 0.32(5) 0.34(5) -0.14(4) 0.02(4) -0.13(4)
C601 0.64(7) 0.080(14) 0.14(2) 0.014(14) 0.18(3) -0.07(3)
C602 0.098(18) 0.56(7) 0.45(6) 0.33(5) -0.09(3) -0.04(3)
C603 0.61(7) 0.39(5) 0.096(19) -0.08(2) 0.07(3) -0.35(5)
C604 0.88(9) 0.049(11) 0.082(14) -0.016(10) -0.14(3) 0.02(3)
C605 0.37(4) 0.133(18) 0.45(4) 0.19(2) -0.33(3) -0.14(2)
C606 0.77(6) 0.13(2) 0.20(2) 0.069(17) 0.36(3) 0.11(3)
C607 2.00(13) 0.28(3) 0.69(13) -0.13(5) -0.41(12) 0.75(5)
C608 0.40(5) 0.19(3) 0.25(4) -0.08(3) -0.17(4) 0.03(3)
C610 0.24(5) 0.15(4) 1.3(2) 0.02(8) 0.00(9) 0.01(4)
C612 1.75(16) 0.75(10) 0.41(5) -0.42(5) 0.74(7) -0.92(10)
C613 1.3(2) 2.0(3) 0.38(7) -0.72(12) 0.35(10) -1.0(2)
C614 0.13(2) 0.80(10) 0.37(5) 0.33(6) 0.07(3) -0.09(4)
C616 0.43(3) 2.0(2) 0.87(9) 0.45(13) -0.50(5) 0.30(9)
C617 0.92(12) 0.79(10) 0.52(6) 0.50(7) 0.55(7) 0.41(9)
C609 0.36(6) 0.95(6) 2.00(16) 1.29(8) 0.41(9) 0.16(6)
C611 0.58(7) 0.57(7) 0.67(7) 0.51(6) 0.48(6) 0.33(6)
C615 0.27(4) 0.88(11) 0.67(8) -0.59(8) 0.20(5) -0.01(7)
C618 0.17(3) 0.35(4) 1.01(10) 0.49(5) -0.21(4) -0.12(3)
NC1 0.17(2) 0.91(10) 0.15(2) 0.05(4) 0.02(2) -0.01(4)
CN1 2.00(5) 2.00(8) 0.24(4) -0.33(5) -0.24(6) 1.97(5)
CN2 2.00(18) 1.30(8) 2.00(17) 1.31(10) -0.63(19) 0.52(15)
NC2 1.61(10) 0.46(7) 2.00(16) -0.38(9) 1.68(10) -0.36(8)
NC3 0.51(4) 0.081(11) 0.173(18) -0.012(11) 0.18(2) -0.082(19)
CN3 0.15(2) 0.16(3) 0.60(9) -0.02(4) 0.01(3) -0.12(2)
CN4 0.19(3) 0.28(4) 0.42(6) 0.17(4) 0.05(4) -0.01(3)
NC4 0.65(5) 0.37(5) 2.00(16) -0.59(7) -1.00(7) 0.27(4)
NC5 1.17(15) 0.34(7) 1.8(3) -0.05(11) -1.00(17) -0.20(9)
CN5 0.50(6) 0.099(16) 0.14(2) -0.020(15) 0.07(3) 0.10(2)
CN6 1.29(17) 1.8(2) 0.21(4) -0.45(8) -0.21(7) 1.15(16)
NC6 1.47(9) 1.29(16) 0.91(10) -0.35(11) 0.85(9) 0.50(14)

loop_
_atom_type_symbol
_atom_type_description
_atom_type_scat_dispersion_real
_atom_type_scat_dispersion_imag
_atom_type_scat_source
C C 0.0033 0.0016 'International Tables Vol C Tables 4.2.6.8 and 6.1.1.4'
N N 0.0061 0.0033 'International Tables Vol C Tables 4.2.6.8 and 6.1.1.4'
O O 0.0106 0.0060 'International Tables Vol C Tables 4.2.6.8 and 6.1.1.4'
Ge Ge 0.1547 1.8001 'International Tables Vol C Tables 4.2.6.8 and 6.1.1.4'
Rb Rb -0.9393 2.9676 'International Tables Vol C Tables 4.2.6.8 and 6.1.1.4'
H H 0.0000 0.0000 'International Tables Vol C Tables 4.2.6.8 and 6.1.1.4'

loop_
_geom_angle_atom_site_label_1
_geom_angle_atom_site_label_2
_geom_angle_atom_site_label_3
_geom_angle
Ge2A Ge1A Ge4A 96.97(7)
Ge2A Ge1A Ge3A 62.93(5)
Ge4A Ge1A Ge3A 63.72(6)
Ge2A Ge1A Ge5A 70.27(6)
Ge4A Ge1A Ge5A 62.73(6)
Ge3A Ge1A Ge5A 100.34(7)
Ge6A Ge7A Ge4A 98.10(6)
Ge6A Ge7A Ge3A 63.14(5)
Ge4A Ge7A Ge3A 63.70(6)
Ge6A Ge7A Ge8A 72.24(6)
Ge4A Ge7A Ge8A 61.63(6)
Ge3A Ge7A Ge8A 100.11(6)
Ge7A Ge6A Ge9A 110.56(7)
Ge7A Ge6A Ge2B 129.77(7)
Ge9A Ge6A Ge2B 118.78(6)
Ge7A Ge6A Ge2A 109.70(7)
Ge9A Ge6A Ge2A 59.19(5)
Ge2B Ge6A Ge2A 88.68(5)
Ge7A Ge6A Ge3A 60.80(5)
Ge9A Ge6A Ge3A 109.37(6)
Ge2B Ge6A Ge3A 93.23(5)
Ge2A Ge6A Ge3A 61.02(5)
Ge1A Ge3A Ge7A 110.60(7)
Ge1A Ge3A Ge2A 56.48(5)
Ge7A Ge3A Ge2A 103.12(6)
Ge1A Ge3A Ge6A 104.30(6)
Ge7A Ge3A Ge6A 56.06(5)
Ge2A Ge3A Ge6A 57.62(5)
Ge1A Ge3A Ge4A 57.35(5)
Ge7A Ge3A Ge4A 57.06(6)
Ge2A Ge3A Ge4A 89.19(5)
Ge6A Ge3A Ge4A 89.62(6)
Ge7A Ge4A Ge1A 114.08(7)
Ge7A Ge4A Ge8A 60.80(6)
Ge1A Ge4A Ge8A 107.08(7)
Ge7A Ge4A Ge5A 106.84(7)
Ge1A Ge4A Ge5A 59.70(6)
Ge8A Ge4A Ge5A 56.01(6)
Ge7A Ge4A Ge3A 59.24(5)
Ge1A Ge4A Ge3A 58.92(5)
Ge8A Ge4A Ge3A 96.76(6)
Ge5A Ge4A Ge3A 95.42(6)
Ge5A Ge8A Ge9A 61.17(6)
Ge5A Ge8A Ge7A 109.68(7)
Ge9A Ge8A Ge7A 103.50(6)
Ge5A Ge8A Ge4A 62.70(6)
Ge9A Ge8A Ge4A 105.79(7)
Ge7A Ge8A Ge4A 57.57(6)
Ge1A Ge2A Ge9A 112.08(7)
Ge1A Ge2A Ge6B 128.10(7)
Ge9A Ge2A Ge6B 119.48(6)
Ge1A Ge2A Ge6A 110.74(6)
Ge9A Ge2A Ge6A 59.64(5)
Ge6B Ge2A Ge6A 90.97(5)
Ge1A Ge2A Ge3A 60.59(5)
Ge9A Ge2A Ge3A 110.01(6)
Ge6B Ge2A Ge3A 95.20(5)
Ge6A Ge2A Ge3A 61.36(5)
Ge8A Ge5A Ge9A 61.17(6)
Ge8A Ge5A Ge1A 109.73(7)
Ge9A Ge5A Ge1A 105.34(6)
Ge8A Ge5A Ge4A 61.28(6)
Ge9A Ge5A Ge4A 104.78(7)
Ge1A Ge5A Ge4A 57.57(6)
Ge2A Ge9A Ge6A 61.17(5)
Ge2A Ge9A Ge8A 99.20(7)
Ge6A Ge9A Ge8A 72.04(6)
Ge2A Ge9A Ge5A 70.03(6)
Ge6A Ge9A Ge5A 99.86(7)
Ge8A Ge9A Ge5A 57.66(6)
Ge6B Ge7B Ge8B 72.46(4)
Ge6B Ge7B Ge4B 99.00(5)
Ge8B Ge7B Ge4B 62.49(4)
Ge6B Ge7B Ge3B 62.79(4)
Ge8B Ge7B Ge3B 99.39(5)
Ge4B Ge7B Ge3B 63.20(4)
Ge1B Ge3B Ge7B 111.93(5)
Ge1B Ge3B Ge6B 104.84(5)
Ge7B Ge3B Ge6B 57.89(4)
Ge1B Ge3B Ge2B 58.07(5)
Ge7B Ge3B Ge2B 104.95(5)
Ge6B Ge3B Ge2B 56.72(4)
Ge1B Ge3B Ge4B 57.97(4)
Ge7B Ge3B Ge4B 58.29(4)
Ge6B Ge3B Ge4B 92.85(5)
Ge2B Ge3B Ge4B 92.93(5)
Ge2B Ge6B Ge7B 110.20(5)
Ge2B Ge6B Ge2A 88.95(5)
Ge7B Ge6B Ge2A 129.66(6)
Ge2B Ge6B Ge9B 60.14(4)
Ge7B Ge6B Ge9B 107.48(5)
Ge2A Ge6B Ge9B 122.12(5)
Ge2B Ge6B Ge3B 61.66(4)
Ge7B Ge6B Ge3B 59.32(4)
Ge2A Ge6B Ge3B 95.68(5)
Ge9B Ge6B Ge3B 107.32(5)
Ge5B Ge8B Ge7B 110.19(5)
Ge5B Ge8B Ge5C 92.48(5)
Ge7B Ge8B Ge5C 122.54(5)
Ge5B Ge8B Ge9B 59.97(4)
Ge7B Ge8B Ge9B 106.67(5)
Ge5C Ge8B Ge9B 129.93(5)
Ge5B Ge8B Ge4B 61.89(4)
Ge7B Ge8B Ge4B 59.13(4)
Ge5C Ge8B Ge4B 91.90(4)
Ge9B Ge8B Ge4B 106.77(5)
Ge1B Ge4B Ge7B 112.73(6)
Ge1B Ge4B Ge8B 105.48(5)
Ge7B Ge4B Ge8B 58.38(4)
Ge1B Ge4B Ge5B 58.07(4)
Ge7B Ge4B Ge5B 105.48(5)
Ge8B Ge4B Ge5B 56.92(4)
Ge1B Ge4B Ge3B 58.63(4)
Ge7B Ge4B Ge3B 58.50(4)
Ge8B Ge4B Ge3B 93.82(5)
Ge5B Ge4B Ge3B 93.61(5)
Ge6B Ge2B Ge6A 91.39(5)
Ge6B Ge2B Ge1B 109.79(5)
Ge6A Ge2B Ge1B 128.10(6)
Ge6B Ge2B Ge9B 60.59(4)
Ge6A Ge2B Ge9B 124.51(6)
Ge1B Ge2B Ge9B 106.93(5)
Ge6B Ge2B Ge3B 61.62(4)
Ge6A Ge2B Ge3B 95.98(5)
Ge1B Ge2B Ge3B 59.20(5)
Ge9B Ge2B Ge3B 107.61(5)
Ge2B Ge9B Ge5B 71.90(5)
Ge2B Ge9B Ge6B 59.27(4)
Ge5B Ge9B Ge6B 100.18(5)
Ge2B Ge9B Ge8B 99.98(5)
Ge5B Ge9B Ge8B 59.25(4)
Ge6B Ge9B Ge8B 71.52(4)
Ge8C Ge5B Ge8B 87.92(5)
Ge8C Ge5B Ge1B 127.22(6)
Ge8B Ge5B Ge1B 109.52(5)
Ge8C Ge5B Ge9B 124.53(5)
Ge8B Ge5B Ge9B 60.78(4)
Ge1B Ge5B Ge9B 106.89(5)
Ge8C Ge5B Ge4B 92.98(5)
Ge8B Ge5B Ge4B 61.19(4)
Ge1B Ge5B Ge4B 58.67(4)
Ge9B Ge5B Ge4B 106.84(5)
Ge5B Ge1B Ge2B 72.35(5)
Ge5B Ge1B Ge4B 63.26(4)
Ge2B Ge1B Ge4B 99.27(5)
Ge5B Ge1B Ge3B 99.86(5)
Ge2B Ge1B Ge3B 62.73(4)
Ge4B Ge1B Ge3B 63.39(5)
Ge8C Ge7C Ge3C 96.76(5)
Ge8C Ge7C Ge4C 64.05(4)
Ge3C Ge7C Ge4C 63.89(4)
Ge8C Ge7C Ge6C 68.97(5)
Ge3C Ge7C Ge6C 62.54(5)
Ge4C Ge7C Ge6C 100.39(5)
Ge2C Ge6C Ge9C 60.82(5)
Ge2C Ge6C Ge7C 109.20(5)
Ge9C Ge6C Ge7C 105.17(5)
Ge2C Ge6C Ge3C 61.39(4)
Ge9C Ge6C Ge3C 104.42(5)
Ge7C Ge6C Ge3C 56.90(4)
Ge2C Ge6C Ge8C 91.20(5)
Ge9C Ge6C Ge8C 53.67(4)
Ge7C Ge6C Ge8C 52.80(4)
Ge3C Ge6C Ge8C 84.14(4)
Ge7C Ge3C Ge1C 113.91(6)
Ge7C Ge3C Ge2C 107.59(6)
Ge1C Ge3C Ge2C 60.80(4)
Ge7C Ge3C Ge6C 60.56(4)
Ge1C Ge3C Ge6C 106.72(5)
Ge2C Ge3C Ge6C 55.83(4)
Ge7C Ge3C Ge4C 59.09(4)
Ge1C Ge3C Ge4C 58.86(4)
Ge2C Ge3C Ge4C 96.93(5)
Ge6C Ge3C Ge4C 96.13(5)
Ge1C Ge4C Ge7C 110.41(5)
Ge1C Ge4C Ge5C 56.31(4)
Ge7C Ge4C Ge5C 104.21(5)
Ge1C Ge4C Ge8C 102.30(5)
Ge7C Ge4C Ge8C 55.74(4)
Ge5C Ge4C Ge8C 57.39(4)
Ge1C Ge4C Ge3C 57.16(4)
Ge7C Ge4C Ge3C 57.02(4)
Ge5C Ge4C Ge3C 89.79(5)
Ge8C Ge4C Ge3C 87.70(5)
Ge7C Ge8C Ge9C 114.23(6)
Ge7C Ge8C Ge5B 129.33(6)
Ge9C Ge8C Ge5B 116.36(6)
Ge7C Ge8C Ge5C 110.83(6)
Ge9C Ge8C Ge5C 59.41(4)
Ge5B Ge8C Ge5C 92.41(5)
Ge7C Ge8C Ge4C 60.22(4)
Ge9C Ge8C Ge4C 109.86(5)
Ge5B Ge8C Ge4C 99.17(5)
Ge5C Ge8C Ge4C 60.85(4)
Ge7C Ge8C Ge6C 58.24(4)
Ge9C Ge8C Ge6C 57.53(4)
Ge5B Ge8C Ge6C 168.71(6)
Ge5C Ge8C Ge6C 91.74(5)
Ge4C Ge8C Ge6C 92.02(5)
Ge6C Ge2C Ge9C 61.87(5)
Ge6C Ge2C Ge1C 109.71(5)
Ge9C Ge2C Ge1C 103.17(5)
Ge6C Ge2C Ge3C 62.78(5)
Ge9C Ge2C Ge3C 106.14(5)
Ge1C Ge2C Ge3C 57.46(4)
Ge5C Ge1C Ge3C 98.36(5)
Ge5C Ge1C Ge4C 63.43(4)
Ge3C Ge1C Ge4C 63.98(4)
Ge5C Ge1C Ge2C 72.60(5)
Ge3C Ge1C Ge2C 61.74(4)
Ge4C Ge1C Ge2C 100.80(5)
Ge1C Ge5C Ge9C 110.11(6)
Ge1C Ge5C Ge8B 132.60(5)
Ge9C Ge5C Ge8B 116.10(5)
Ge1C Ge5C Ge8C 108.91(5)
Ge9C Ge5C Ge8C 58.94(4)
Ge8B Ge5C Ge8C 86.96(5)
Ge1C Ge5C Ge4C 60.26(4)
Ge9C Ge5C Ge4C 110.23(5)
Ge8B Ge5C Ge4C 93.37(5)
Ge8C Ge5C Ge4C 61.76(4)
Ge8C Ge9C Ge5C 61.65(4)
Ge8C Ge9C Ge2C 98.63(5)
Ge5C Ge9C Ge2C 72.65(5)
Ge8C Ge9C Ge6C 68.80(5)
Ge5C Ge9C Ge6C 99.86(5)
Ge2C Ge9C Ge6C 57.30(5)
O16 Rb1 O13 136.4(3)
O16 Rb1 O12 116.1(3)
O13 Rb1 O12 101.6(2)
O16 Rb1 O11 99.0(2)
O13 Rb1 O11 119.5(2)
O12 Rb1 O11 59.3(2)
O16 Rb1 O14 97.3(3)
O13 Rb1 O14 58.6(2)
O12 Rb1 O14 142.2(2)
O11 Rb1 O14 100.2(2)
O16 Rb1 N11 117.7(3)
O13 Rb1 N11 62.1(3)
O12 Rb1 N11 61.3(3)
O11 Rb1 N11 119.2(3)
O14 Rb1 N11 119.3(3)
O16 Rb1 O15 58.5(3)
O13 Rb1 O15 97.4(2)
O12 Rb1 O15 97.2(3)
O11 Rb1 O15 138.4(2)
O14 Rb1 O15 116.0(3)
N11 Rb1 O15 60.3(3)
O16 Rb1 N12 62.0(3)
O13 Rb1 N12 118.4(3)
O12 Rb1 N12 118.5(3)
O11 Rb1 N12 60.7(3)
O14 Rb1 N12 61.2(3)
N11 Rb1 N12 179.6(3)
O15 Rb1 N12 119.5(3)
C103 O11 C106 111.5(9)
C103 O11 Rb1 112.0(6)
C106 O11 Rb1 115.1(7)
C101 O12 C107 110.8(10)
C101 O12 Rb1 116.5(6)
C107 O12 Rb1 114.3(8)
C114 O13 C110 115.6(10)
C114 O13 Rb1 113.9(7)
C110 O13 Rb1 113.3(8)
C108 O14 C105 111.4(9)
C108 O14 Rb1 114.8(7)
C105 O14 Rb1 114.2(6)
C117 O15 C118 112.4(12)
C117 O15 Rb1 111.4(8)
C118 O15 Rb1 109.8(8)
C116 O16 C115 114.9(13)
C116 O16 Rb1 115.5(10)
C115 O16 Rb1 119.1(8)
C112 N11 C113 110.9(12)
C112 N11 C102 108.6(11)
C113 N11 C102 109.0(11)
C112 N11 Rb1 110.0(7)
C113 N11 Rb1 110.4(8)
C102 N11 Rb1 107.9(7)
C104 N12 C109 111.5(10)
C104 N12 C111 110.9(11)
C109 N12 C111 110.4(11)
C104 N12 Rb1 109.5(7)
C109 N12 Rb1 105.7(8)
C111 N12 Rb1 108.6(7)
O12 C101 C103 108.4(10)
C110 C102 N11 115.4(12)
O11 C103 C101 112.2(10)
N12 C104 C106 115.7(11)
O14 C105 C111 108.0(11)
O11 C106 C104 110.5(10)
O12 C107 C112 109.0(11)
O14 C108 C114 110.4(11)
N12 C109 C116 114.5(11)
O13 C110 C102 113.2(12)
N12 C111 C105 115.6(11)
N11 C112 C107 116.8(12)
C117 C113 N11 111.3(11)
O13 C114 C108 111.2(10)
O16 C115 C118 116.5(16)
O16 C116 C109 109.6(15)
O15 C117 C113 112.2(14)
C115 C118 O15 111.3(15)
O23 Rb2 O26 128.8(2)
O23 Rb2 O24 60.6(2)
O26 Rb2 O24 103.0(2)
O23 Rb2 O22 94.02(19)
O26 Rb2 O22 132.7(2)
O24 Rb2 O22 117.0(2)
O23 Rb2 O25 132.0(2)
O26 Rb2 O25 94.1(2)
O24 Rb2 O25 93.1(2)
O22 Rb2 O25 61.0(2)
O23 Rb2 O21 103.9(2)
O26 Rb2 O21 59.8(2)
O24 Rb2 O21 144.3(2)
O22 Rb2 O21 94.8(2)
O25 Rb2 O21 117.5(2)
O23 Rb2 N21 60.9(2)
O26 Rb2 N21 118.7(3)
O24 Rb2 N21 121.0(2)
O22 Rb2 N21 60.9(2)
O25 Rb2 N21 121.1(3)
O21 Rb2 N21 59.6(2)
O23 Rb2 N22 119.4(3)
O26 Rb2 N22 60.9(3)
O24 Rb2 N22 59.3(3)
O22 Rb2 N22 119.2(3)
O25 Rb2 N22 59.0(3)
O21 Rb2 N22 120.0(3)
N21 Rb2 N22 179.6(3)
C208 O21 C210 113.3(9)
C208 O21 Rb2 112.4(6)
C210 O21 Rb2 112.9(7)
C202 O22 C213 110.8(9)
C202 O22 Rb2 110.7(6)
C213 O22 Rb2 110.8(7)
C207 O23 C201 112.6(8)
C207 O23 Rb2 110.0(6)
C201 O23 Rb2 116.6(6)
C206 O24 C205 112.4(8)
C206 O24 Rb2 112.8(6)
C205 O24 Rb2 115.4(7)
C214 O25 C218 113.2(10)
C214 O25 Rb2 110.6(7)
C218 O25 Rb2 113.3(7)
C212 O26 C215 110.0(9)
C212 O26 Rb2 113.1(7)
C215 O26 Rb2 117.0(7)
C209 N21 C203 109.9(9)
C209 N21 C204 108.9(9)
C203 N21 C204 108.9(9)
C209 N21 Rb2 109.5(7)
C203 N21 Rb2 108.6(6)
C204 N21 Rb2 111.0(6)
C211 N22 C217 110.0(11)
C211 N22 C216 110.0(11)
C217 N22 C216 111.5(10)
C211 N22 Rb2 109.6(7)
C217 N22 Rb2 109.6(8)
C216 N22 Rb2 106.2(8)
O23 C201 C203 110.9(9)
O22 C202 C209 110.4(9)
C201 C203 N21 112.5(9)
C208 C204 N21 112.9(9)
O24 C205 C211 106.8(10)
O24 C206 C207 109.3(9)
O23 C207 C206 110.1(8)
O21 C208 C204 108.1(9)
N21 C209 C202 111.6(9)
O21 C210 C212 111.2(10)
N22 C211 C205 116.1(11)
O26 C212 C210 110.2(11)
O22 C213 C214 106.8(10)
O25 C214 C213 110.4(11)
O26 C215 C216 108.4(10)
N22 C216 C215 115.6(11)
N22 C217 C218 112.1(11)
O25 C218 C217 109.8(12)
O33 Rb3 O31 123.8(4)
O33 Rb3 O32 95.8(4)
O31 Rb3 O32 136.0(4)
O33 Rb3 O35 58.3(6)
O31 Rb3 O35 102.0(5)
O32 Rb3 O35 115.9(5)
O33 Rb3 O34 136.3(4)
O31 Rb3 O34 94.9(4)
O32 Rb3 O34 60.2(5)
O35 Rb3 O34 97.5(5)
O33 Rb3 O36 102.8(6)
O31 Rb3 O36 61.2(5)
O32 Rb3 O36 94.6(5)
O35 Rb3 O36 144.2(4)
O34 Rb3 O36 114.4(5)
O33 Rb3 N32 119.3(7)
O31 Rb3 N32 59.9(7)
O32 Rb3 N32 119.4(5)
O35 Rb3 N32 62.0(7)
O34 Rb3 N32 60.4(5)
O36 Rb3 N32 119.7(8)
O33 Rb3 N31 61.5(6)
O31 Rb3 N31 120.7(6)
O32 Rb3 N31 59.2(5)
O35 Rb3 N31 118.6(6)
O34 Rb3 N31 118.2(5)
O36 Rb3 N31 60.6(6)
N32 Rb3 N31 178.6(5)
C306 O31 C308 108.2(17)
C306 O31 Rb3 111.0(14)
C308 O31 Rb3 116.2(13)
C311 O32 C305 126(2)
C311 O32 Rb3 118.2(17)
C305 O32 Rb3 111.0(11)
C310 O33 C302 103.5(18)
C310 O33 Rb3 129(2)
C302 O33 Rb3 113.3(10)
C315 O34 C318 133(4)
C315 O34 Rb3 109.0(18)
C318 O34 Rb3 115(3)
C312 O35 C301 117.7(19)
C312 O35 Rb3 104(2)
C301 O35 Rb3 107.2(13)
C313 O36 C309 109(2)
C313 O36 Rb3 102.0(17)
C309 O36 Rb3 106.8(14)
C307 N31 C304 109.3(19)
C307 N31 C317 108(3)
C304 N31 C317 118(2)
C307 N31 Rb3 107.0(17)
C304 N31 Rb3 105.4(15)
C317 N31 Rb3 108.7(16)
C303 N32 C314 111(2)
C303 N32 C316 109(3)
C314 N32 C316 119(3)
C303 N32 Rb3 107.5(16)
C314 N32 Rb3 106.6(17)
C316 N32 Rb3 103.4(16)
O35 C301 C310 117.0(15)
C307 C302 O33 108.3(15)
N32 C303 C308 113(2)
N31 C304 C311 113.9(17)
C315 C305 O32 119(2)
O31 C306 C309 116(2)
N31 C307 C302 121(3)
O31 C308 C303 102.3(17)
C306 C309 O36 107(2)
O33 C310 C301 100.9(18)
O32 C311 C304 121(3)
O35 C312 C314 116(3)
O36 C313 C317 105(3)
C312 C314 N32 110(2)
C305 C315 O34 140(3)
C318 C316 N32 123(4)
N31 C317 C313 103(2)
O34 C318 C316 122(9)
O42 Rb4 O46 99.1(3)
O42 Rb4 O43 138.3(3)
O46 Rb4 O43 116.4(3)
O42 Rb4 O45 60.4(3)
O46 Rb4 O45 141.6(3)
O43 Rb4 O45 97.5(3)
O42 Rb4 O44 97.4(3)
O46 Rb4 O44 96.8(3)
O43 Rb4 O44 59.2(3)
O45 Rb4 O44 116.8(3)
O42 Rb4 O41 120.9(3)
O46 Rb4 O41 58.9(3)
O43 Rb4 O41 96.8(3)
O45 Rb4 O41 101.6(3)
O44 Rb4 O41 135.9(3)
O42 Rb4 N42 119.8(3)
O46 Rb4 N42 118.8(4)
O43 Rb4 N42 61.9(3)
O45 Rb4 N42 61.0(3)
O44 Rb4 N42 120.0(3)
O41 Rb4 N42 60.7(3)
O42 Rb4 N41 61.2(3)
O46 Rb4 N41 59.6(4)
O43 Rb4 N41 118.3(3)
O45 Rb4 N41 120.3(3)
O44 Rb4 N41 60.6(3)
O41 Rb4 N41 117.8(3)
N42 Rb4 N41 178.4(4)
C409 O41 C414 113.3(13)
C409 O41 Rb4 110.5(10)
C414 O41 Rb4 109.5(9)
C413 O42 C406 111.4(13)
C413 O42 Rb4 117.1(9)
C406 O42 Rb4 111.7(8)
C417 O43 C416 112.3(14)
C417 O43 Rb4 110.4(8)
C416 O43 Rb4 112.0(9)
C404 O44 C415 108.5(12)
C404 O44 Rb4 110.3(9)
C415 O44 Rb4 113.8(9)
C405 O45 C411 114.5(12)
C405 O45 Rb4 113.6(9)
C411 O45 Rb4 113.7(8)
C401 O46 C412 116.7(13)
C401 O46 Rb4 117.5(10)
C412 O46 Rb4 116.3(8)
C407 N41 C418 110.7(14)
C407 N41 C408 110.6(14)
C418 N41 C408 114.8(15)
C407 N41 Rb4 110.0(10)
C418 N41 Rb4 105.3(9)
C408 N41 Rb4 105.1(9)
C410 N42 C403 109.2(13)
C410 N42 C402 112.4(12)
C403 N42 C402 106.3(12)
C410 N42 Rb4 109.4(9)
C403 N42 Rb4 108.9(8)
C402 N42 Rb4 110.6(8)
O46 C401 C407 114.8(14)
C405 C402 N42 110.9(13)
N42 C403 C417 113.7(13)
O44 C404 C418 108.4(14)
O45 C405 C402 110.7(13)
C411 C406 O42 110.3(14)
C401 C407 N41 114.9(15)
N41 C408 C413 115.8(14)
O41 C409 C410 112.9(14)
C409 C410 N42 114.2(14)
O45 C411 C406 112.7(12)
C414 C412 O46 108.8(14)
O42 C413 C408 109.8(16)
O41 C414 C412 111.9(15)
O44 C415 C416 104.7(14)
O43 C416 C415 108.9(16)
O43 C417 C403 111.6(15)
C404 C418 N41 111.5(15)
O52 Rb5 N51 143.4(18)
O52 Rb5 O55 60.2(7)
N51 Rb5 O55 83.2(18)
O52 Rb5 O51 130.6(7)
N51 Rb5 O51 47(2)
O55 Rb5 O51 94.6(9)
O52 Rb5 O53 98.9(8)
N51 Rb5 O53 104(2)
O55 Rb5 O53 127.0(10)
O51 Rb5 O53 61.1(7)
O52 Rb5 O54 126.1(10)
N51 Rb5 O54 56.6(17)
O55 Rb5 O54 100.5(9)
O51 Rb5 O54 98.3(10)
O53 Rb5 O54 127.5(9)
O52 Rb5 O56 96.4(9)
N51 Rb5 O56 107.9(16)
O55 Rb5 O56 129.4(12)
O51 Rb5 O56 129.4(9)
O53 Rb5 O56 98.9(10)
O54 Rb5 O56 55.4(9)
O52 Rb5 N52 65.8(9)
N51 Rb5 N52 151(2)
O55 Rb5 N52 125.8(9)
O51 Rb5 N52 117.7(10)
O53 Rb5 N52 56.9(10)
O54 Rb5 N52 114.8(8)
O56 Rb5 N52 59.8(9)
C511 O51 C506 114(3)
C511 O51 Rb5 111.2(16)
C506 O51 Rb5 102(2)
C502 O52 C507 118(3)
C502 O52 Rb5 112(2)
C507 O52 Rb5 114(2)
C514 O53 C510 134(3)
C514 O53 Rb5 118(2)
C510 O53 Rb5 107.5(18)
C503 O54 C508 144(5)
C503 O54 Rb5 110(3)
C508 O54 Rb5 105(3)
C516 O55 C501 138(3)
C516 O55 Rb5 113(3)
C501 O55 Rb5 108.2(16)
C504 O56 C512 109(7)
C504 O56 Rb5 108(4)
C512 O56 Rb5 99(3)
C515 N51 C505 90(9)
C515 N51 C509 28(5)
C505 N51 C509 96(4)
C515 N51 Rb5 115(7)
C505 N51 Rb5 103(2)
C509 N51 Rb5 87(2)
C517 N52 C518 124(7)
C517 N52 C513 122(7)
C518 N52 C513 98(5)
C517 N52 Rb5 100(5)
C518 N52 Rb5 104(2)
C513 N52 Rb5 107(4)
C502 C501 O55 117(3)
C501 C502 O52 133(4)
O54 C503 C504 122(3)
O56 C504 C503 115(5)
C506 C505 N51 119(4)
C505 C506 O51 54(3)
O52 C507 C517 94(3)
O54 C508 C515 121(4)
C511 C510 O53 132(3)
C510 C511 O51 123(3)
O56 C512 C518 106(6)
C514 C513 N52 114(9)
O53 C514 C513 121(5)
N52 C517 C507 121(6)
C516 C509 N51 113(4)
N51 C515 C508 75(7)
C509 C516 O55 131(7)
N52 C518 C512 119(5)
O64 Rb6 O65 64.3(11)
O64 Rb6 O63 95.2(7)
O65 Rb6 O63 148.1(15)
O64 Rb6 O61 111.3(6)
O65 Rb6 O61 109.6(13)
O63 Rb6 O61 53.0(6)
O64 Rb6 O62 111.8(6)
O65 Rb6 O62 111.5(15)
O63 Rb6 O62 98.6(5)
O61 Rb6 O62 129.8(4)
O64 Rb6 N61 117.1(7)
O65 Rb6 N61 59.8(11)
O63 Rb6 N61 118.1(7)
O61 Rb6 N61 66.1(6)
O62 Rb6 N61 113.5(6)
O64 Rb6 O66 144.6(6)
O65 Rb6 O66 84.7(14)
O63 Rb6 O66 120.0(8)
O61 Rb6 O66 94.3(6)
O62 Rb6 O66 62.6(8)
N61 Rb6 O66 51.2(7)
C607 O61 C604 139(3)
C607 O61 Rb6 109.0(17)
C604 O61 Rb6 103.4(13)
C605 O62 C612 124(3)
C605 O62 Rb6 100.6(13)
C612 O62 Rb6 87(2)
C609 O63 C617 60(2)
C609 O63 Rb6 94.8(19)
C617 O63 Rb6 77.4(17)
C603 O64 C614 134(3)
C603 O64 Rb6 102(2)
C614 O64 Rb6 94.0(15)
C616 O65 C608 82(4)
C616 O65 Rb6 136(7)
C608 O65 Rb6 95(3)
C610 O66 C613 176(7)
C610 O66 Rb6 96(4)
C613 O66 Rb6 85(5)
C611 N61 C602 156(4)
C611 N61 C618 93(2)
C602 N61 C618 101(3)
C611 N61 Rb6 93(2)
C602 N61 Rb6 103(2)
C618 N61 Rb6 105.1(18)
C606 N62 C601 131(5)
C606 N62 C615 57(3)
C601 N62 C615 96(2)
C612 C601 N62 121(6)
N61 C602 C613 117(4)
C608 C603 O64 105(3)
O61 C604 C617 80.2(17)
O62 C605 C610 107(2)
N62 C606 C614 135(4)
O61 C607 C618 134(3)
C603 C608 O65 92(3)
O66 C610 C605 84(6)
C601 C612 O62 82(5)
O66 C613 C602 79(3)
C606 C614 O64 128(3)
O65 C616 C611 88(6)
O63 C617 C604 46.4(19)
C615 C609 O63 74(3)
N61 C611 C616 134(3)
C609 C615 N62 116(3)
C607 C618 N61 114(2)
NC1 CN1 CN2 162(5)
NC2 CN2 CN1 156(8)
CN4 CN3 NC3 131(4)
CN3 CN4 NC4 75(4)
NC5 CN5 CN6 165(5)
NC6 CN6 CN5 123(6)

loop_
_geom_bond_atom_site_label_1
_geom_bond_atom_site_label_2
_geom_bond_distance
Ge1A Ge2A 2.5132(19)
Ge1A Ge4A 2.582(2)
Ge1A Ge3A 2.626(2)
Ge1A Ge5A 2.641(2)
Ge7A Ge6A 2.5044(19)
Ge7A Ge4A 2.574(2)
Ge7A Ge3A 2.635(2)
Ge7A Ge8A 2.662(2)
Ge6A Ge9A 2.5521(19)
Ge6A Ge2B 2.5869(17)
Ge6A Ge2A 2.5913(17)
Ge6A Ge3A 2.6932(19)
Ge3A Ge2A 2.6843(18)
Ge3A Ge4A 2.7493(19)
Ge4A Ge8A 2.683(2)
Ge4A Ge5A 2.719(2)
Ge8A Ge5A 2.537(2)
Ge8A Ge9A 2.630(2)
Ge2A Ge9A 2.5404(19)
Ge2A Ge6B 2.5899(16)
Ge5A Ge9A 2.630(2)
Ge7B Ge6B 2.5822(15)
Ge7B Ge8B 2.5950(15)
Ge7B Ge4B 2.6158(16)
Ge7B Ge3B 2.6217(16)
Ge3B Ge1B 2.6210(18)
Ge3B Ge6B 2.7110(16)
Ge3B Ge2B 2.7122(16)
Ge3B Ge4B 2.7446(16)
Ge6B Ge2B 2.5760(15)
Ge6B Ge9B 2.6105(16)
Ge8B Ge5B 2.5849(14)
Ge8B Ge5C 2.6008(15)
Ge8B Ge9B 2.6250(15)
Ge8B Ge4B 2.7030(15)
Ge4B Ge1B 2.6024(17)
Ge4B Ge5B 2.7210(16)
Ge2B Ge1B 2.5896(17)
Ge2B Ge9B 2.5990(16)
Ge9B Ge5B 2.6042(15)
Ge5B Ge8C 2.5794(16)
Ge5B Ge1B 2.5857(16)
Ge7C Ge8C 2.5081(17)
Ge7C Ge3C 2.5754(17)
Ge7C Ge4C 2.6340(16)
Ge7C Ge6C 2.6773(17)
Ge6C Ge2C 2.5380(17)
Ge6C Ge9C 2.6597(18)
Ge6C Ge3C 2.7280(17)
Ge6C Ge8C 2.9391(17)
Ge3C Ge1C 2.5777(16)
Ge3C Ge2C 2.6931(16)
Ge3C Ge4C 2.7569(16)
Ge4C Ge1C 2.6259(16)
Ge4C Ge5C 2.7049(16)
Ge4C Ge8C 2.7287(16)
Ge8C Ge9C 2.5397(17)
Ge8C Ge5C 2.6091(16)
Ge2C Ge9C 2.6332(18)
Ge2C Ge1C 2.6689(16)
Ge1C Ge5C 2.5163(16)
Ge5C Ge9C 2.5520(16)
Rb1 O16 2.828(9)
Rb1 O13 2.886(8)
Rb1 O12 2.899(9)
Rb1 O11 2.902(7)
Rb1 O14 2.916(8)
Rb1 N11 2.958(9)
Rb1 O15 2.959(9)
Rb1 N12 2.996(9)
O11 C103 1.432(13)
O11 C106 1.436(13)
O12 C101 1.426(14)
O12 C107 1.430(14)
O13 C114 1.431(16)
O13 C110 1.437(15)
O14 C108 1.401(14)
O14 C105 1.447(14)
O15 C117 1.378(16)
O15 C118 1.469(16)
O16 C116 1.361(19)
O16 C115 1.360(18)
N11 C112 1.462(18)
N11 C113 1.490(16)
N11 C102 1.493(18)
N12 C104 1.448(15)
N12 C109 1.478(17)
N12 C111 1.480(18)
C101 C103 1.490(16)
C102 C110 1.44(2)
C104 C106 1.494(18)
C105 C111 1.513(19)
C107 C112 1.507(18)
C108 C114 1.448(17)
C109 C116 1.54(2)
C113 C117 1.482(19)
C115 C118 1.39(2)
Rb2 O23 2.814(6)
Rb2 O26 2.854(7)
Rb2 O24 2.858(8)
Rb2 O22 2.873(7)
Rb2 O25 2.876(8)
Rb2 O21 2.877(8)
Rb2 N21 3.026(10)
Rb2 N22 3.062(10)
O21 C208 1.451(14)
O21 C210 1.455(13)
O22 C202 1.422(14)
O22 C213 1.449(13)
O23 C207 1.391(13)
O23 C201 1.453(13)
O24 C206 1.409(12)
O24 C205 1.417(14)
O25 C214 1.410(15)
O25 C218 1.417(16)
O26 C212 1.385(15)
O26 C215 1.452(15)
N21 C209 1.471(14)
N21 C203 1.496(13)
N21 C204 1.499(14)
N22 C211 1.450(16)
N22 C217 1.455(16)
N22 C216 1.491(17)
C201 C203 1.475(16)
C202 C209 1.516(16)
C204 C208 1.479(15)
C205 C211 1.523(16)
C206 C207 1.476(14)
C210 C212 1.453(18)
C213 C214 1.504(19)
C215 C216 1.491(19)
C217 C218 1.460(18)
Rb3 O33 2.836(12)
Rb3 O31 2.837(12)
Rb3 O32 2.877(13)
Rb3 O35 2.929(18)
Rb3 O34 2.934(13)
Rb3 O36 2.968(18)
Rb3 N32 2.97(2)
Rb3 N31 3.02(2)
O31 C306 1.33(2)
O31 C308 1.40(2)
O32 C311 1.15(3)
O32 C305 1.53(2)
O33 C310 1.14(3)
O33 C302 1.57(3)
O34 C315 1.25(3)
O34 C318 1.26(9)
O35 C312 1.27(3)
O35 C301 1.43(2)
O36 C313 1.33(3)
O36 C309 1.49(2)
N31 C307 1.26(2)
N31 C304 1.45(2)
N31 C317 1.54(4)
N32 C303 1.46(3)
N32 C314 1.54(3)
N32 C316 1.54(3)
C301 C310 1.67(3)
C302 C307 1.48(3)
C303 C308 1.54(3)
C304 C311 1.48(3)
C305 C315 1.16(4)
C306 C309 1.47(3)
C312 C314 1.47(3)
C313 C317 1.63(5)
C316 C318 1.26(7)
Rb4 O42 2.869(9)
Rb4 O46 2.876(11)
Rb4 O43 2.882(10)
Rb4 O45 2.892(10)
Rb4 O44 2.901(10)
Rb4 O41 2.932(11)
Rb4 N42 2.967(10)
Rb4 N41 3.021(12)
O41 C409 1.397(17)
O41 C414 1.408(18)
O42 C413 1.373(18)
O42 C406 1.472(18)
O43 C417 1.388(17)
O43 C416 1.428(18)
O44 C404 1.387(16)
O44 C415 1.405(18)
O45 C405 1.423(17)
O45 C411 1.437(16)
O46 C401 1.373(17)
O46 C412 1.444(19)
N41 C407 1.46(2)
N41 C418 1.47(2)
N41 C408 1.48(2)
N42 C410 1.46(2)
N42 C403 1.459(18)
N42 C402 1.55(2)
C401 C407 1.46(2)
C402 C405 1.49(2)
C403 C417 1.51(2)
C404 C418 1.47(2)
C406 C411 1.44(2)
C408 C413 1.51(2)
C409 C410 1.44(2)
C412 C414 1.44(2)
C415 C416 1.54(2)
Rb5 O52 2.723(16)
Rb5 N51 2.82(5)
Rb5 O55 2.86(2)
Rb5 O51 2.88(2)
Rb5 O53 2.91(2)
Rb5 O54 2.93(4)
Rb5 O56 2.99(4)
Rb5 N52 3.07(4)
O51 C511 1.40(3)
O51 C506 1.78(5)
O52 C502 1.26(3)
O52 C507 1.307(19)
O53 C514 1.26(3)
O53 C510 1.36(3)
O54 C503 1.16(6)
O54 C508 1.298(19)
O55 C516 1.31(2)
O55 C501 1.46(4)
O56 C504 0.92(6)
O56 C512 1.30(2)
N51 C515 1.14(10)
N51 C505 1.90(10)
N51 C509 2.65(10)
N52 C517 0.89(9)
N52 C518 1.313(19)
N52 C513 1.38(12)
C501 C502 1.13(5)
C503 C504 1.56(6)
C505 C506 1.54(2)
C507 C517 2.27(10)
C508 C515 2.27(11)
C510 C511 1.20(3)
C512 C518 1.55(9)
C513 C514 1.41(8)
C509 C516 1.40(8)
Rb6 O64 2.91(2)
Rb6 O65 2.97(5)
Rb6 O63 2.953(18)
Rb6 O61 3.022(16)
Rb6 O62 3.018(15)
Rb6 N61 3.16(3)
Rb6 O66 3.19(3)
O61 C607 1.299(19)
O61 C604 1.59(4)
O62 C605 1.64(4)
O62 C612 1.85(8)
O63 C609 1.95(6)
O63 C617 2.22(7)
O64 C603 1.48(4)
O64 C614 1.67(4)
O65 C616 1.31(2)
O65 C608 1.86(7)
O66 C610 1.01(4)
O66 C613 1.29(2)
N61 C611 1.34(2)
N61 C602 1.369(17)
N61 C618 1.74(3)
N62 C606 1.20(5)
N62 C601 1.70(5)
N62 C615 2.44(7)
C601 C612 1.04(6)
C602 C613 1.72(7)
C603 C608 1.35(5)
C604 C617 2.35(8)
C605 C610 2.12(9)
C606 C614 1.39(6)
C607 C618 1.55(2)
C616 C611 2.07(10)
C609 C615 1.54(2)
NC1 CN1 1.298(19)
CN1 CN2 1.54(2)
CN2 NC2 1.32(2)
NC3 CN3 1.39(4)
CN3 CN4 1.26(4)
CN4 NC4 1.89(7)
NC5 CN5 1.29(2)
CN5 CN6 1.529(19)
CN6 NC6 1.30(2)
